data_4131556
loop_
_publ_author_name
'Taylor, Jordan W.'
'McSkimming, Alex'
'Guzman, Camilo F.'
'Harman, W. Hill'

_publ_section_title
;
 N-Heterocyclic Carbene-Stabilized Boranthrene as a Metal-Free Platform
 for the Activation of Small Molecules.
;
_journal_issue 32
_journal_name_full 'Journal of the American Chemical Society'
_journal_page_first 11032
_journal_page_last 11035
_journal_paper_doi 10.1021/jacs.7b06772
_journal_volume 139
_journal_year 2017
_chemical_formula_sum 'C69.12 H84.49 B2 N4 O2.38'
_chemical_formula_weight 1031.02
_space_group_crystal_system monoclinic
_space_group_IT_number 14
_space_group_name_Hall '-P 2ybc'
_space_group_name_H-M_alt 'P 1 21/c 1'
_atom_sites_solution_hydrogens geom
_audit_creation_method SHELXL-2013
_cell_angle_alpha 90
_cell_angle_beta 93.9393(5)
_cell_angle_gamma 90
_cell_formula_units_Z 8
_cell_length_a 37.9259(11)
_cell_length_b 12.4199(3)
_cell_length_c 25.2260(7)
_cell_measurement_reflns_used 9467
_cell_measurement_temperature 100(2)
_cell_measurement_theta_max 30.19
_cell_measurement_theta_min 2.30
_cell_volume 11854.3(6)
_computing_cell_refinement 'Bruker SAINT'
_computing_data_collection 'Bruker APEX2'
_computing_data_reduction 'Bruker SAINT'
_computing_molecular_graphics 'Bruker SHELXTL'
_computing_publication_material 'Bruker SHELXTL'
_computing_structure_refinement 'SHELXL-2013 (Sheldrick, 2013)'
_computing_structure_solution 'SHELXS-97 (Sheldrick 2008)'
_diffrn_ambient_temperature 100(2)
_diffrn_measured_fraction_theta_full 1.000
_diffrn_measured_fraction_theta_max 1.000
_diffrn_measurement_device_type 'Bruker APEX-II CCD'
_diffrn_measurement_method '\f and \w scans'
_diffrn_radiation_type MoK\a
_diffrn_radiation_wavelength 0.71073
_diffrn_reflns_av_R_equivalents 0.0492
_diffrn_reflns_av_unetI/netI 0.0311
_diffrn_reflns_Laue_measured_fraction_full 1.000
_diffrn_reflns_Laue_measured_fraction_max 1.000
_diffrn_reflns_limit_h_max 50
_diffrn_reflns_limit_h_min -50
_diffrn_reflns_limit_k_max 16
_diffrn_reflns_limit_k_min -16
_diffrn_reflns_limit_l_max 33
_diffrn_reflns_limit_l_min -33
_diffrn_reflns_number 202788
_diffrn_reflns_point_group_measured_fraction_full 1.000
_diffrn_reflns_point_group_measured_fraction_max 1.000
_diffrn_reflns_theta_full 25.242
_diffrn_reflns_theta_max 28.282
_diffrn_reflns_theta_min 1.618
_exptl_absorpt_coefficient_mu 0.069
_exptl_absorpt_correction_type multi-scan
_exptl_absorpt_process_details 'Bruker SADABS'
_exptl_crystal_colour colourless
_exptl_crystal_density_diffrn 1.155
_exptl_crystal_density_meas ?
_exptl_crystal_density_method 'not measured'
_exptl_crystal_description 'needle frag'
_exptl_crystal_F_000 4450
_exptl_crystal_size_max 0.424
_exptl_crystal_size_mid 0.224
_exptl_crystal_size_min 0.157
_exptl_transmission_factor_max 0.971
_exptl_transmission_factor_min 0.880
_refine_diff_density_max 0.416
_refine_diff_density_min -0.452
_refine_diff_density_rms 0.045
_refine_ls_extinction_method none
_refine_ls_goodness_of_fit_ref 1.024
_refine_ls_hydrogen_treatment constr
_refine_ls_matrix_type full
_refine_ls_number_parameters 1470
_refine_ls_number_reflns 29428
_refine_ls_number_restraints 162
_refine_ls_restrained_S_all 1.024
_refine_ls_R_factor_all 0.0704
_refine_ls_R_factor_gt 0.0510
_refine_ls_shift/su_max 0.001
_refine_ls_shift/su_mean 0.000
_refine_ls_structure_factor_coef Fsqd
_refine_ls_weighting_details 'w=1/[\s^2^(Fo^2^)+(0.0541P)^2^+6.6611P] where P=(Fo^2^+2Fc^2^)/3'
_refine_ls_weighting_scheme calc
_refine_ls_wR_factor_gt 0.1194
_refine_ls_wR_factor_ref 0.1297
_reflns_Friedel_coverage 0.000
_reflns_number_gt 22863
_reflns_number_total 29428
_reflns_threshold_expression 'I > 2\s(I)'
_cod_data_source_file ja7b06772_si_001.cif
_cod_data_source_block hh181JT89_0m
_cod_depositor_comments
;
The following automatic conversions were performed:

data item '_exptl_crystal_density_meas' value 'not measured' was
changed to '?' -- the value is perceived as not measured.

Automatic conversion script
Id: cif_fix_values 6909 2019-04-08 15:41:33Z antanas 
;
_cod_original_sg_symbol_H-M 'P 21/c'
_cod_database_code 4131556
_shelx_space_group_comment
; 
The symmetry employed for this shelxl refinement is uniquely defined 
by the following loop, which should always be used as a source of 
symmetry information in preference to the above space-group names. 
They are only intended as comments. 
;
_shelx_estimated_absorpt_t_min 0.971
_shelx_estimated_absorpt_t_max 0.989
_shelxl_version_number 2013-4

loop_
_space_group_symop_operation_xyz
'x, y, z'
'-x, y+1/2, -z+1/2'
'-x, -y, -z'
'x, -y-1/2, z-1/2'

loop_
_atom_site_label
_atom_site_type_symbol
_atom_site_fract_x
_atom_site_fract_y
_atom_site_fract_z
_atom_site_U_iso_or_equiv
_atom_site_adp_type
_atom_site_occupancy
_atom_site_site_symmetry_order
_atom_site_calc_flag
_atom_site_refinement_flags_posn
_atom_site_refinement_flags_adp
_atom_site_refinement_flags_occupancy
_atom_site_disorder_assembly
_atom_site_disorder_group
B1A B 0.35931(4) 0.23003(13) 0.01805(6) 0.0177(3) Uani 1 1 d . . . . .
C1A C 0.39605(4) 0.16081(13) 0.02018(6) 0.0229(3) Uani 1 1 d . . . . .
C2A C 0.40605(4) 0.06719(15) -0.00552(8) 0.0360(4) Uani 1 1 d . . . . .
H2A H 0.3884 0.0248 -0.0241 0.043 Uiso 1 1 calc R U . . .
C3A C 0.44125(5) 0.03428(18) -0.00457(9) 0.0520(6) Uani 1 1 d . . . . .
H3A H 0.4472 -0.0309 -0.0215 0.062 Uiso 1 1 calc R U . . .
C4A C 0.46742(5) 0.09641(18) 0.02102(9) 0.0477(6) Uani 1 1 d . . . . .
H4A H 0.4916 0.0772 0.0197 0.057 Uiso 1 1 calc R U . . .
C5A C 0.45788(4) 0.18735(15) 0.04867(7) 0.0300(4) Uani 1 1 d . . . . .
H5A H 0.4759 0.2300 0.0663 0.036 Uiso 1 1 calc R U . . .
C6A C 0.42272(4) 0.21777(12) 0.05121(6) 0.0217(3) Uani 1 1 d . . . . .
B2A B 0.40974(4) 0.32409(14) 0.08181(6) 0.0189(3) Uani 1 1 d . . . . .
C7A C 0.39705(4) 0.40131(12) 0.03127(6) 0.0196(3) Uani 1 1 d . . . . .
C8A C 0.40959(4) 0.50058(13) 0.01531(6) 0.0254(3) Uani 1 1 d . . . . .
H8A H 0.4268 0.5371 0.0378 0.030 Uiso 1 1 calc R U . . .
C9A C 0.39771(5) 0.54822(14) -0.03284(7) 0.0305(4) Uani 1 1 d . . . . .
H9A H 0.4065 0.6168 -0.0423 0.037 Uiso 1 1 calc R U . . .
C10A C 0.37326(4) 0.49579(14) -0.06676(6) 0.0294(3) Uani 1 1 d . . . . .
H10A H 0.3655 0.5268 -0.1000 0.035 Uiso 1 1 calc R U . . .
C11A C 0.36010(4) 0.39648(13) -0.05145(6) 0.0231(3) Uani 1 1 d . . . . .
H11A H 0.3432 0.3606 -0.0747 0.028 Uiso 1 1 calc R U . . .
C12A C 0.37101(4) 0.34829(12) -0.00319(6) 0.0190(3) Uani 1 1 d . . . . .
C13A C 0.37265(4) 0.29247(11) 0.10800(6) 0.0188(3) Uani 1 1 d . . . . .
O1A O 0.34883(3) 0.24366(8) 0.07436(4) 0.0190(2) Uani 1 1 d . . . . .
O2A O 0.36443(3) 0.30800(9) 0.15391(4) 0.0244(2) Uani 1 1 d . . . . .
N1A N 0.31502(3) 0.13588(9) -0.06020(5) 0.0173(2) Uani 1 1 d . . . . .
C14A C 0.32191(4) 0.19527(11) -0.01512(5) 0.0162(3) Uani 1 1 d . . . . .
N2A N 0.29012(3) 0.24191(9) -0.00670(4) 0.0162(2) Uani 1 1 d . . . . .
C15A C 0.27992(4) 0.14598(12) -0.07914(6) 0.0208(3) Uani 1 1 d . . . . .
H15A H 0.2690 0.1124 -0.1098 0.025 Uiso 1 1 calc R U . . .
C16A C 0.26458(4) 0.21200(12) -0.04586(6) 0.0206(3) Uani 1 1 d . . . . .
H16A H 0.2406 0.2344 -0.0485 0.025 Uiso 1 1 calc R U . . .
C17A C 0.33476(4) 0.04677(12) -0.08101(6) 0.0211(3) Uani 1 1 d . . . . .
C18A C 0.32944(4) -0.05427(12) -0.05831(6) 0.0235(3) Uani 1 1 d . . . . .
C19A C 0.34600(5) -0.14256(14) -0.08039(7) 0.0332(4) Uani 1 1 d . . . . .
H19A H 0.3432 -0.2123 -0.0658 0.040 Uiso 1 1 calc R U . . .
C20A C 0.36637(5) -0.12928(16) -0.12321(8) 0.0406(5) Uani 1 1 d . . . . .
H20A H 0.3774 -0.1900 -0.1379 0.049 Uiso 1 1 calc R U . . .
C21A C 0.37079(5) -0.02858(16) -0.14491(8) 0.0401(5) Uani 1 1 d . . . . .
H21A H 0.3851 -0.0211 -0.1742 0.048 Uiso 1 1 calc R U . . .
C22A C 0.35471(4) 0.06274(14) -0.12489(7) 0.0297(4) Uani 1 1 d . . . . .
C23A C 0.30679(4) -0.07084(12) -0.01154(6) 0.0254(3) Uani 1 1 d . . . . .
H23A H 0.3003 0.0020 0.0016 0.030 Uiso 1 1 calc R U . . .
C24A C 0.27241(5) -0.12924(14) -0.02919(7) 0.0307(4) Uani 1 1 d . . . . .
H24A H 0.2590 -0.0860 -0.0561 0.046 Uiso 1 1 calc R U . . .
H24B H 0.2583 -0.1397 0.0015 0.046 Uiso 1 1 calc R U . . .
H24C H 0.2780 -0.1994 -0.0443 0.046 Uiso 1 1 calc R U . . .
C25A C 0.32688(5) -0.12960(15) 0.03453(7) 0.0395(4) Uani 1 1 d . . . . .
H25A H 0.3325 -0.2029 0.0235 0.059 Uiso 1 1 calc R U . . .
H25B H 0.3122 -0.1327 0.0650 0.059 Uiso 1 1 calc R U . . .
H25C H 0.3488 -0.0908 0.0447 0.059 Uiso 1 1 calc R U . . .
C26A C 0.35982(5) 0.17219(16) -0.15030(7) 0.0378(4) Uani 1 1 d . . . . .
H26A H 0.3436 0.2243 -0.1341 0.045 Uiso 1 1 calc R U . . .
C27A C 0.35034(6) 0.16981(19) -0.21052(8) 0.0476(5) Uani 1 1 d . . . . .
H27A H 0.3667 0.1220 -0.2276 0.071 Uiso 1 1 calc R U . . .
H27B H 0.3521 0.2427 -0.2250 0.071 Uiso 1 1 calc R U . . .
H27C H 0.3261 0.1433 -0.2174 0.071 Uiso 1 1 calc R U . . .
C28A C 0.39776(6) 0.2113(2) -0.13779(9) 0.0541(6) Uani 1 1 d . . . . .
H28A H 0.4033 0.2103 -0.0993 0.081 Uiso 1 1 calc R U . . .
H28B H 0.4002 0.2848 -0.1511 0.081 Uiso 1 1 calc R U . . .
H28C H 0.4141 0.1637 -0.1550 0.081 Uiso 1 1 calc R U . . .
C29A C 0.27843(4) 0.30732(12) 0.03675(5) 0.0181(3) Uani 1 1 d . . . . .
C30A C 0.26860(4) 0.41409(12) 0.02585(6) 0.0193(3) Uani 1 1 d . . . . .
C31A C 0.25175(4) 0.46976(13) 0.06512(6) 0.0246(3) Uani 1 1 d . . . . .
H31A H 0.2446 0.5422 0.0588 0.030 Uiso 1 1 calc R U . . .
C32A C 0.24530(4) 0.42197(14) 0.11267(6) 0.0270(3) Uani 1 1 d . . . . .
H32A H 0.2339 0.4613 0.1389 0.032 Uiso 1 1 calc R U . . .
C33A C 0.25543(4) 0.31661(14) 0.12199(6) 0.0284(3) Uani 1 1 d . . . . .
H33A H 0.2513 0.2848 0.1552 0.034 Uiso 1 1 calc R U . . .
C34A C 0.27149(4) 0.25550(13) 0.08428(6) 0.0221(3) Uani 1 1 d . . . . .
C35A C 0.27406(4) 0.47081(12) -0.02631(6) 0.0251(3) Uani 1 1 d . . . . .
H35A H 0.2874 0.4211 -0.0489 0.030 Uiso 1 1 calc R U . . .
C36A C 0.29602(5) 0.57316(14) -0.01675(8) 0.0374(4) Uani 1 1 d . . . . .
H36A H 0.2830 0.6242 0.0042 0.056 Uiso 1 1 calc R U . . .
H36B H 0.3006 0.6058 -0.0510 0.056 Uiso 1 1 calc R U . . .
H36C H 0.3185 0.5550 0.0027 0.056 Uiso 1 1 calc R U . . .
C37A C 0.23847(5) 0.49730(16) -0.05618(7) 0.0381(4) Uani 1 1 d . . . . .
H37A H 0.2253 0.4305 -0.0638 0.057 Uiso 1 1 calc R U . . .
H37B H 0.2426 0.5339 -0.0896 0.057 Uiso 1 1 calc R U . . .
H37C H 0.2247 0.5444 -0.0342 0.057 Uiso 1 1 calc R U . . .
C38A C 0.27822(4) 0.13646(13) 0.09406(6) 0.0277(3) Uani 1 1 d . . . . .
H38A H 0.2981 0.1139 0.0724 0.033 Uiso 1 1 calc R U . . .
C39A C 0.24538(5) 0.07124(14) 0.07520(8) 0.0373(4) Uani 1 1 d . . . . .
H39A H 0.2254 0.0927 0.0956 0.056 Uiso 1 1 calc R U . . .
H39B H 0.2502 -0.0057 0.0806 0.056 Uiso 1 1 calc R U . . .
H39C H 0.2396 0.0851 0.0374 0.056 Uiso 1 1 calc R U . . .
C40A C 0.28890(5) 0.11193(17) 0.15240(7) 0.0403(4) Uani 1 1 d . . . . .
H40A H 0.3086 0.1588 0.1648 0.060 Uiso 1 1 calc R U . . .
H40B H 0.2963 0.0365 0.1560 0.060 Uiso 1 1 calc R U . . .
H40C H 0.2687 0.1248 0.1738 0.060 Uiso 1 1 calc R U . . .
N3A N 0.43513(3) 0.45943(10) 0.16022(5) 0.0206(3) Uani 1 1 d . . . . .
C41A C 0.43479(4) 0.36173(11) 0.13535(6) 0.0190(3) Uani 1 1 d . . . . .
N4A N 0.44951(3) 0.29308(10) 0.17392(5) 0.0210(3) Uani 1 1 d . . . . .
C42A C 0.44802(4) 0.45125(13) 0.21277(6) 0.0244(3) Uani 1 1 d . . . . .
H42A H 0.4502 0.5081 0.2380 0.029 Uiso 1 1 calc R U . . .
C43A C 0.45679(4) 0.34795(13) 0.22125(6) 0.0244(3) Uani 1 1 d . . . . .
H43A H 0.4663 0.3178 0.2538 0.029 Uiso 1 1 calc R U . . .
C44A C 0.42874(4) 0.56573(12) 0.13723(6) 0.0215(3) Uani 1 1 d . . . . .
C45A C 0.45733(4) 0.61869(12) 0.11569(6) 0.0253(3) Uani 1 1 d . . . . .
C46A C 0.45118(5) 0.72172(13) 0.09520(7) 0.0303(4) Uani 1 1 d . . . . .
H46A H 0.4699 0.7599 0.0806 0.036 Uiso 1 1 calc R U . . .
C47A C 0.41824(5) 0.76938(14) 0.09581(7) 0.0335(4) Uani 1 1 d . . . . .
H47A H 0.4143 0.8387 0.0806 0.040 Uiso 1 1 calc R U . . .
C48A C 0.39105(5) 0.71649(14) 0.11837(7) 0.0305(4) Uani 1 1 d . . . . .
H48A H 0.3687 0.7507 0.1189 0.037 Uiso 1 1 calc R U . . .
C49A C 0.39559(4) 0.61364(13) 0.14046(6) 0.0243(3) Uani 1 1 d . . . . .
C50A C 0.49364(4) 0.56791(14) 0.11335(7) 0.0316(4) Uani 1 1 d . . . . .
H50A H 0.4906 0.4880 0.1148 0.038 Uiso 1 1 calc R U . . .
C51A C 0.51800(5) 0.60096(19) 0.16114(9) 0.0490(5) Uani 1 1 d . . . . .
H51A H 0.5211 0.6793 0.1611 0.074 Uiso 1 1 calc R U . . .
H51B H 0.5410 0.5658 0.1592 0.074 Uiso 1 1 calc R U . . .
H51C H 0.5075 0.5790 0.1939 0.074 Uiso 1 1 calc R U . . .
C52A C 0.51095(5) 0.59441(19) 0.06205(9) 0.0477(5) Uani 1 1 d . . . . .
H52A H 0.4946 0.5768 0.0315 0.072 Uiso 1 1 calc R U . . .
H52B H 0.5327 0.5521 0.0603 0.072 Uiso 1 1 calc R U . . .
H52C H 0.5167 0.6713 0.0614 0.072 Uiso 1 1 calc R U . . .
C53A C 0.36539(4) 0.55928(14) 0.16579(6) 0.0281(3) Uani 1 1 d . . . . .
H53A H 0.3739 0.4879 0.1799 0.034 Uiso 1 1 calc R U . . .
C54A C 0.33440(4) 0.53972(16) 0.12479(8) 0.0358(4) Uani 1 1 d . . . . .
H54A H 0.3251 0.6090 0.1115 0.054 Uiso 1 1 calc R U . . .
H54B H 0.3157 0.5002 0.1415 0.054 Uiso 1 1 calc R U . . .
H54C H 0.3425 0.4974 0.0952 0.054 Uiso 1 1 calc R U . . .
C55A C 0.35334(6) 0.62663(17) 0.21246(8) 0.0427(5) Uani 1 1 d . . . . .
H55A H 0.3734 0.6382 0.2384 0.064 Uiso 1 1 calc R U . . .
H55B H 0.3346 0.5882 0.2295 0.064 Uiso 1 1 calc R U . . .
H55C H 0.3444 0.6963 0.1992 0.064 Uiso 1 1 calc R U . . .
C56A C 0.46517(4) 0.18606(12) 0.16864(6) 0.0234(3) Uani 1 1 d . . . . .
C57A C 0.44480(4) 0.09348(13) 0.17287(6) 0.0259(3) Uani 1 1 d . . . . .
C58A C 0.46156(5) -0.00540(13) 0.16690(7) 0.0329(4) Uani 1 1 d . . . . .
H58A H 0.4483 -0.0699 0.1692 0.039 Uiso 1 1 calc R U . . .
C59A C 0.49692(5) -0.01192(14) 0.15775(7) 0.0354(4) Uani 1 1 d . . . . .
H59A H 0.5075 -0.0799 0.1520 0.043 Uiso 1 1 calc R U . . .
C60A C 0.51694(5) 0.08078(14) 0.15696(7) 0.0323(4) Uani 1 1 d . . . . .
H60A H 0.5415 0.0756 0.1519 0.039 Uiso 1 1 calc R U . . .
C61A C 0.50186(4) 0.18205(13) 0.16337(6) 0.0270(3) Uani 1 1 d . . . . .
C62A C 0.40649(4) 0.09719(13) 0.18573(7) 0.0306(4) Uani 1 1 d . . . . .
H62A H 0.3977 0.1721 0.1787 0.037 Uiso 1 1 calc R U . . .
C63A C 0.38326(5) 0.02092(16) 0.15143(9) 0.0455(5) Uani 1 1 d . . . . .
H63A H 0.3869 0.0338 0.1139 0.068 Uiso 1 1 calc R U . . .
H63B H 0.3584 0.0336 0.1578 0.068 Uiso 1 1 calc R U . . .
H63C H 0.3895 -0.0537 0.1606 0.068 Uiso 1 1 calc R U . . .
C64A C 0.40351(6) 0.07375(18) 0.24475(9) 0.0462(5) Uani 1 1 d . . . . .
H64A H 0.4123 0.0011 0.2529 0.069 Uiso 1 1 calc R U . . .
H64B H 0.3787 0.0788 0.2531 0.069 Uiso 1 1 calc R U . . .
H64C H 0.4176 0.1264 0.2661 0.069 Uiso 1 1 calc R U . . .
C65A C 0.52564(4) 0.28051(14) 0.16575(7) 0.0320(4) Uani 1 1 d . . . . .
H65A H 0.5104 0.3453 0.1700 0.038 Uiso 1 1 calc R U . . .
C66A C 0.54552(5) 0.29605(19) 0.11582(9) 0.0455(5) Uani 1 1 d . . . . .
H66A H 0.5588 0.2305 0.1088 0.068 Uiso 1 1 calc R U . . .
H66B H 0.5619 0.3567 0.1210 0.068 Uiso 1 1 calc R U . . .
H66C H 0.5286 0.3109 0.0856 0.068 Uiso 1 1 calc R U . . .
C67A C 0.55173(5) 0.27281(17) 0.21493(9) 0.0440(5) Uani 1 1 d . . . . .
H67A H 0.5386 0.2664 0.2469 0.066 Uiso 1 1 calc R U . . .
H67B H 0.5664 0.3377 0.2174 0.066 Uiso 1 1 calc R U . . .
H67C H 0.5668 0.2094 0.2119 0.066 Uiso 1 1 calc R U . . .
B1B B 0.11176(4) 0.48468(12) 0.25405(6) 0.0142(3) Uani 1 1 d . . . . .
C1B C 0.08043(4) 0.44073(11) 0.21158(5) 0.0158(3) Uani 1 1 d . . . . .
C2B C 0.05152(4) 0.37433(12) 0.21922(6) 0.0233(3) Uani 1 1 d . . . . .
H2B H 0.0503 0.3388 0.2524 0.028 Uiso 1 1 calc R U . . .
C3B C 0.02430(4) 0.35825(14) 0.17997(6) 0.0281(3) Uani 1 1 d . . . . .
H3B H 0.0051 0.3121 0.1863 0.034 Uiso 1 1 calc R U . . .
C4B C 0.02562(4) 0.41013(13) 0.13183(6) 0.0255(3) Uani 1 1 d . . . . .
H4B H 0.0071 0.4007 0.1049 0.031 Uiso 1 1 calc R U . . .
C5B C 0.05425(4) 0.47640(12) 0.12287(5) 0.0189(3) Uani 1 1 d . . . . .
H5B H 0.0547 0.5122 0.0896 0.023 Uiso 1 1 calc R U . . .
C6B C 0.08216(3) 0.49207(11) 0.16089(5) 0.0145(2) Uani 1 1 d . . . . .
B2B B 0.11480(4) 0.57843(12) 0.15819(6) 0.0127(3) Uani 1 1 d . . . . .
C7B C 0.10413(3) 0.66207(11) 0.20430(5) 0.0136(2) Uani 1 1 d . . . . .
C8B C 0.09046(4) 0.76524(11) 0.19739(5) 0.0171(3) Uani 1 1 d . . . . .
H8B H 0.0901 0.7975 0.1632 0.021 Uiso 1 1 calc R U . . .
C9B C 0.07721(4) 0.82305(12) 0.23915(6) 0.0203(3) Uani 1 1 d . . . . .
H9B H 0.0681 0.8937 0.2333 0.024 Uiso 1 1 calc R U . . .
C10B C 0.07736(4) 0.77683(12) 0.28910(6) 0.0206(3) Uani 1 1 d . . . . .
H10B H 0.0689 0.8160 0.3180 0.025 Uiso 1 1 calc R U . . .
C11B C 0.09001(4) 0.67233(11) 0.29658(5) 0.0174(3) Uani 1 1 d . . . . .
H11B H 0.0897 0.6405 0.3308 0.021 Uiso 1 1 calc R U . . .
C12B C 0.10308(3) 0.61311(11) 0.25522(5) 0.0146(3) Uani 1 1 d . . . . .
C13B C 0.14958(3) 0.51211(10) 0.18164(5) 0.0141(2) Uani 1 1 d . . . . .
O1B O 0.14653(2) 0.46780(8) 0.22969(4) 0.01571(19) Uani 1 1 d . . . . .
O2B O 0.17695(3) 0.49656(8) 0.15985(4) 0.0185(2) Uani 1 1 d . . . . .
N1B N 0.10118(3) 0.39125(9) 0.35228(4) 0.0160(2) Uani 1 1 d . . . . .
C14B C 0.12080(4) 0.43959(10) 0.31560(5) 0.0143(2) Uani 1 1 d . . . . .
N2B N 0.15211(3) 0.46335(9) 0.34364(4) 0.0148(2) Uani 1 1 d . . . . .
C15B C 0.11957(4) 0.38724(12) 0.40157(5) 0.0201(3) Uani 1 1 d . . . . .
H15B H 0.1113 0.3580 0.4332 0.024 Uiso 1 1 calc R U . . .
C16B C 0.15109(4) 0.43200(12) 0.39636(5) 0.0191(3) Uani 1 1 d . . . . .
H16B H 0.1694 0.4408 0.4236 0.023 Uiso 1 1 calc R U . . .
C17B C 0.06883(4) 0.32864(11) 0.34485(5) 0.0178(3) Uani 1 1 d . . . . .
C18B C 0.07234(4) 0.21973(12) 0.33148(6) 0.0209(3) Uani 1 1 d . . . . .
C19B C 0.04112(4) 0.15924(13) 0.32565(6) 0.0275(3) Uani 1 1 d . . . . .
H19B H 0.0423 0.0855 0.3159 0.033 Uiso 1 1 calc R U . . .
C20B C 0.00866(4) 0.20490(14) 0.33375(7) 0.0295(4) Uani 1 1 d . . . . .
H20B H -0.0123 0.1631 0.3285 0.035 Uiso 1 1 calc R U . . .
C21B C 0.00659(4) 0.31137(13) 0.34952(7) 0.0272(3) Uani 1 1 d . . . . .
H21B H -0.0158 0.3411 0.3560 0.033 Uiso 1 1 calc R U . . .
C22B C 0.03671(4) 0.37591(12) 0.35604(6) 0.0233(3) Uani 1 1 d . . . . .
C23B C 0.10763(4) 0.16846(12) 0.32248(7) 0.0276(3) Uani 1 1 d . . . . .
H23B H 0.1265 0.2217 0.3337 0.033 Uiso 1 1 calc R U . . .
C24B C 0.11402(6) 0.06723(15) 0.35639(10) 0.0483(5) Uani 1 1 d . . . . .
H24D H 0.1119 0.0851 0.3939 0.072 Uiso 1 1 calc R U . . .
H24E H 0.1378 0.0395 0.3517 0.072 Uiso 1 1 calc R U . . .
H24F H 0.0965 0.0123 0.3453 0.072 Uiso 1 1 calc R U . . .
C25B C 0.11063(6) 0.14525(18) 0.26336(8) 0.0453(5) Uani 1 1 d . . . . .
H25D H 0.0916 0.0965 0.2506 0.068 Uiso 1 1 calc R U . . .
H25E H 0.1335 0.1115 0.2583 0.068 Uiso 1 1 calc R U . . .
H25F H 0.1087 0.2128 0.2433 0.068 Uiso 1 1 calc R U . . .
C26B C 0.03408(5) 0.49117(13) 0.37611(8) 0.0345(4) Uani 1 1 d . . . . .
H26B H 0.0581 0.5242 0.3753 0.041 Uiso 1 1 calc R U . . .
C27B C 0.00907(6) 0.55817(17) 0.34039(11) 0.0561(6) Uani 1 1 d . . . . .
H27D H 0.0160 0.5536 0.3037 0.084 Uiso 1 1 calc R U . . .
H27E H 0.0101 0.6334 0.3522 0.084 Uiso 1 1 calc R U . . .
H27F H -0.0151 0.5309 0.3421 0.084 Uiso 1 1 calc R U . . .
C28B C 0.02432(6) 0.49141(18) 0.43412(9) 0.0485(5) Uani 1 1 d . . . . .
H28D H 0.0014 0.4558 0.4366 0.073 Uiso 1 1 calc R U . . .
H28E H 0.0228 0.5658 0.4467 0.073 Uiso 1 1 calc R U . . .
H28F H 0.0425 0.4528 0.4561 0.073 Uiso 1 1 calc R U . . .
C29B C 0.18644(3) 0.49868(11) 0.32700(5) 0.0152(3) Uani 1 1 d . . . . .
C30B C 0.19811(4) 0.60233(11) 0.34059(5) 0.0163(3) Uani 1 1 d . . . . .
C31B C 0.23379(4) 0.62558(12) 0.33549(5) 0.0191(3) Uani 1 1 d . . . . .
H31B H 0.2427 0.6949 0.3452 0.023 Uiso 1 1 calc R U . . .
C32B C 0.25636(4) 0.54933(12) 0.31654(6) 0.0203(3) Uani 1 1 d . . . . .
H32B H 0.2807 0.5656 0.3143 0.024 Uiso 1 1 calc R U . . .
C33B C 0.24338(4) 0.44907(12) 0.30078(5) 0.0193(3) Uani 1 1 d . . . . .
H33B H 0.2588 0.3987 0.2859 0.023 Uiso 1 1 calc R U . . .
C34B C 0.20827(4) 0.42047(11) 0.30632(5) 0.0164(3) Uani 1 1 d . . . . .
C35B C 0.17388(4) 0.68864(12) 0.36004(6) 0.0203(3) Uani 1 1 d . . . . .
H35B H 0.1495 0.6579 0.3594 0.024 Uiso 1 1 calc R U . . .
C36B C 0.17271(4) 0.78663(13) 0.32315(7) 0.0288(3) Uani 1 1 d . . . . .
H36D H 0.1963 0.8186 0.3232 0.043 Uiso 1 1 calc R U . . .
H36E H 0.1561 0.8399 0.3357 0.043 Uiso 1 1 calc R U . . .
H36F H 0.1649 0.7641 0.2870 0.043 Uiso 1 1 calc R U . . .
C37B C 0.18484(5) 0.72101(15) 0.41748(7) 0.0325(4) Uani 1 1 d . . . . .
H37D H 0.1855 0.6569 0.4402 0.049 Uiso 1 1 calc R U . . .
H37E H 0.1677 0.7726 0.4300 0.049 Uiso 1 1 calc R U . . .
H37F H 0.2083 0.7542 0.4190 0.049 Uiso 1 1 calc R U . . .
C38B C 0.19501(4) 0.30826(11) 0.29143(5) 0.0187(3) Uani 1 1 d . . . . .
H38B H 0.1686 0.3114 0.2869 0.022 Uiso 1 1 calc R U . . .
C39B C 0.20850(4) 0.27209(12) 0.23860(6) 0.0255(3) Uani 1 1 d . . . . .
H39D H 0.2036 0.3282 0.2118 0.038 Uiso 1 1 calc R U . . .
H39E H 0.1965 0.2054 0.2270 0.038 Uiso 1 1 calc R U . . .
H39F H 0.2340 0.2594 0.2431 0.038 Uiso 1 1 calc R U . . .
C40B C 0.20498(4) 0.22727(12) 0.33583(6) 0.0253(3) Uani 1 1 d . . . . .
H40D H 0.2308 0.2242 0.3419 0.038 Uiso 1 1 calc R U . . .
H40E H 0.1959 0.1559 0.3254 0.038 Uiso 1 1 calc R U . . .
H40F H 0.1946 0.2500 0.3686 0.038 Uiso 1 1 calc R U . . .
N3B N 0.15234(3) 0.70516(9) 0.09426(4) 0.0135(2) Uani 1 1 d . . . . .
C41B C 0.12877(3) 0.62301(10) 0.10079(5) 0.0126(2) Uani 1 1 d . . . . .
N4B N 0.12973(3) 0.56606(9) 0.05442(4) 0.0137(2) Uani 1 1 d . . . . .
C42B C 0.16803(4) 0.69555(11) 0.04660(5) 0.0168(3) Uani 1 1 d . . . . .
H42B H 0.1855 0.7418 0.0339 0.020 Uiso 1 1 calc R U . . .
C43B C 0.15395(4) 0.60903(11) 0.02173(5) 0.0168(3) Uani 1 1 d . . . . .
H43B H 0.1595 0.5822 -0.0120 0.020 Uiso 1 1 calc R U . . .
C44B C 0.16177(4) 0.79658(10) 0.12839(5) 0.0146(3) Uani 1 1 d . . . . .
C45B C 0.14055(4) 0.88938(11) 0.12360(6) 0.0177(3) Uani 1 1 d . . . . .
C46B C 0.15001(4) 0.97482(12) 0.15730(6) 0.0233(3) Uani 1 1 d . . . . .
H46B H 0.1358 1.0379 0.1564 0.028 Uiso 1 1 calc R U . . .
C47B C 0.17980(4) 0.96950(13) 0.19221(7) 0.0275(3) Uani 1 1 d . . . . .
H47B H 0.1850 1.0269 0.2164 0.033 Uiso 1 1 calc R U . . .
C48B C 0.20189(4) 0.88136(12) 0.19207(6) 0.0241(3) Uani 1 1 d . . . . .
H48B H 0.2229 0.8805 0.2148 0.029 Uiso 1 1 calc R U . . .
C49B C 0.19382(4) 0.79329(11) 0.15906(5) 0.0173(3) Uani 1 1 d . . . . .
C50B C 0.11005(4) 0.90001(12) 0.08132(6) 0.0216(3) Uani 1 1 d . . . . .
H50B H 0.0995 0.8270 0.0750 0.026 Uiso 1 1 calc R U . . .
C51B C 0.12397(5) 0.93947(15) 0.02887(7) 0.0333(4) Uani 1 1 d . . . . .
H51D H 0.1345 1.0111 0.0341 0.050 Uiso 1 1 calc R U . . .
H51E H 0.1044 0.9433 0.0015 0.050 Uiso 1 1 calc R U . . .
H51F H 0.1419 0.8892 0.0176 0.050 Uiso 1 1 calc R U . . .
C52B C 0.08069(4) 0.97579(13) 0.09670(7) 0.0279(3) Uani 1 1 d . . . . .
H52D H 0.0733 0.9560 0.1319 0.042 Uiso 1 1 calc R U . . .
H52E H 0.0605 0.9699 0.0705 0.042 Uiso 1 1 calc R U . . .
H52F H 0.0894 1.0501 0.0975 0.042 Uiso 1 1 calc R U . . .
C53B C 0.22116(4) 0.70558(11) 0.15375(6) 0.0183(3) Uani 1 1 d . . . . .
H53B H 0.2099 0.6456 0.1322 0.022 Uiso 1 1 calc R U . . .
C54B C 0.23494(4) 0.66028(13) 0.20729(6) 0.0264(3) Uani 1 1 d . . . . .
H54D H 0.2459 0.7182 0.2291 0.040 Uiso 1 1 calc R U . . .
H54E H 0.2526 0.6043 0.2018 0.040 Uiso 1 1 calc R U . . .
H54F H 0.2153 0.6292 0.2254 0.040 Uiso 1 1 calc R U . . .
C55B C 0.25181(4) 0.75138(13) 0.12376(7) 0.0255(3) Uani 1 1 d . . . . .
H55D H 0.2633 0.8099 0.1446 0.038 Uiso 1 1 calc R U . . .
H55E H 0.2426 0.7792 0.0892 0.038 Uiso 1 1 calc R U . . .
H55F H 0.2691 0.6943 0.1185 0.038 Uiso 1 1 calc R U . . .
C56B C 0.10525(4) 0.48676(11) 0.03110(5) 0.0148(3) Uani 1 1 d . . . . .
C57B C 0.11318(4) 0.37758(11) 0.03669(5) 0.0166(3) Uani 1 1 d . . . . .
C58B C 0.08921(4) 0.30552(12) 0.01154(6) 0.0198(3) Uani 1 1 d . . . . .
H58B H 0.0931 0.2303 0.0157 0.024 Uiso 1 1 calc R U . . .
C59B C 0.05988(4) 0.34105(12) -0.01932(6) 0.0222(3) Uani 1 1 d . . . . .
H59B H 0.0439 0.2904 -0.0358 0.027 Uiso 1 1 calc R U . . .
C60B C 0.05384(4) 0.45088(12) -0.02617(6) 0.0211(3) Uani 1 1 d . . . . .
H60B H 0.0341 0.4746 -0.0483 0.025 Uiso 1 1 calc R U . . .
C61B C 0.07640(4) 0.52648(11) -0.00095(5) 0.0171(3) Uani 1 1 d . . . . .
C62B C 0.14713(4) 0.33839(11) 0.06570(6) 0.0200(3) Uani 1 1 d . . . . .
H62B H 0.1597 0.4024 0.0819 0.024 Uiso 1 1 calc R U . . .
C63B C 0.14006(5) 0.26021(13) 0.11037(7) 0.0343(4) Uani 1 1 d . . . . .
H63D H 0.1246 0.2946 0.1350 0.051 Uiso 1 1 calc R U . . .
H63E H 0.1625 0.2404 0.1295 0.051 Uiso 1 1 calc R U . . .
H63F H 0.1285 0.1954 0.0953 0.051 Uiso 1 1 calc R U . . .
C64B C 0.17114(4) 0.28748(15) 0.02594(7) 0.0330(4) Uani 1 1 d . . . . .
H64D H 0.1600 0.2219 0.0111 0.050 Uiso 1 1 calc R U . . .
H64E H 0.1940 0.2695 0.0442 0.050 Uiso 1 1 calc R U . . .
H64F H 0.1747 0.3386 -0.0028 0.050 Uiso 1 1 calc R U . . .
C65B C 0.06986(4) 0.64659(12) -0.00923(6) 0.0195(3) Uani 1 1 d . . . . .
H65B H 0.0885 0.6862 0.0130 0.023 Uiso 1 1 calc R U . . .
C66B C 0.03382(4) 0.68190(14) 0.00864(6) 0.0284(3) Uani 1 1 d . . . . .
H66D H 0.0150 0.6439 -0.0124 0.043 Uiso 1 1 calc R U . . .
H66E H 0.0310 0.7597 0.0034 0.043 Uiso 1 1 calc R U . . .
H66F H 0.0324 0.6646 0.0463 0.043 Uiso 1 1 calc R U . . .
C67B C 0.07356(4) 0.67798(14) -0.06734(6) 0.0265(3) Uani 1 1 d . . . . .
H67D H 0.0971 0.6580 -0.0776 0.040 Uiso 1 1 calc R U . . .
H67E H 0.0703 0.7559 -0.0715 0.040 Uiso 1 1 calc R U . . .
H67F H 0.0556 0.6401 -0.0901 0.040 Uiso 1 1 calc R U . . .
O1T O 0.26832(6) 0.88559(17) 0.30940(11) 0.0558(7) Uani 0.755(3) 1 d D U P A 1
C1T C 0.27132(10) 0.9992(3) 0.29782(18) 0.0433(8) Uani 0.755(3) 1 d D U P A 1
H1A H 0.2609 1.0430 0.3256 0.052 Uiso 0.755(3) 1 calc R U P A 1
H1B H 0.2590 1.0165 0.2630 0.052 Uiso 0.755(3) 1 calc R U P A 1
C2T C 0.30986(8) 1.0210(2) 0.29695(14) 0.0543(9) Uani 0.755(3) 1 d D U P A 1
H2C H 0.3201 1.0443 0.3323 0.065 Uiso 0.755(3) 1 calc R U P A 1
H2D H 0.3147 1.0767 0.2703 0.065 Uiso 0.755(3) 1 calc R U P A 1
C3T C 0.32422(10) 0.9130(3) 0.28177(18) 0.0624(9) Uani 0.755(3) 1 d D U P A 1
H3C H 0.3211 0.9015 0.2429 0.075 Uiso 0.755(3) 1 calc R U P A 1
H3D H 0.3496 0.9063 0.2934 0.075 Uiso 0.755(3) 1 calc R U P A 1
C4T C 0.30267(8) 0.8363(2) 0.31045(13) 0.0427(7) Uani 0.755(3) 1 d D U P A 1
H4C H 0.3015 0.7656 0.2924 0.051 Uiso 0.755(3) 1 calc R U P A 1
H4D H 0.3126 0.8262 0.3474 0.051 Uiso 0.755(3) 1 calc R U P A 1
C1P C 0.3275(3) 0.8753(8) 0.2405(4) 0.0624(9) Uani 0.245(3) 1 d D U P A 2
H1C H 0.3522 0.8576 0.2348 0.094 Uiso 0.245(3) 1 calc R U P A 2
H1D H 0.3231 0.9512 0.2317 0.094 Uiso 0.245(3) 1 calc R U P A 2
H1E H 0.3118 0.8298 0.2177 0.094 Uiso 0.245(3) 1 calc R U P A 2
C2P C 0.3209(4) 0.8567(12) 0.2957(4) 0.078(4) Uani 0.245(3) 1 d D U P A 2
H2E H 0.3408 0.8894 0.3175 0.094 Uiso 0.245(3) 1 calc R U P A 2
H2F H 0.3223 0.7780 0.3017 0.094 Uiso 0.245(3) 1 calc R U P A 2
C3P C 0.2885(4) 0.8940(10) 0.3170(6) 0.098(4) Uani 0.245(3) 1 d D U P A 2
H3E H 0.2693 0.8488 0.3003 0.117 Uiso 0.245(3) 1 calc R U P A 2
H3F H 0.2904 0.8752 0.3552 0.117 Uiso 0.245(3) 1 calc R U P A 2
C4P C 0.2760(4) 1.0020(10) 0.3139(9) 0.107(6) Uani 0.245(3) 1 d D U P A 2
H4E H 0.2630 1.0080 0.2786 0.128 Uiso 0.245(3) 1 calc R U P A 2
H4F H 0.2579 1.0069 0.3403 0.128 Uiso 0.245(3) 1 calc R U P A 2
C5P C 0.2960(3) 1.0984(10) 0.3200(5) 0.076(3) Uani 0.245(3) 1 d D U P A 2
H5C H 0.2849 1.1547 0.2972 0.113 Uiso 0.245(3) 1 calc R U P A 2
H5D H 0.3201 1.0854 0.3098 0.113 Uiso 0.245(3) 1 calc R U P A 2
H5E H 0.2968 1.1217 0.3572 0.113 Uiso 0.245(3) 1 calc R U P A 2

loop_
_atom_site_aniso_label
_atom_site_aniso_U_11
_atom_site_aniso_U_22
_atom_site_aniso_U_33
_atom_site_aniso_U_23
_atom_site_aniso_U_13
_atom_site_aniso_U_12
B1A 0.0143(7) 0.0207(8) 0.0181(7) -0.0053(6) 0.0011(6) 0.0025(6)
C1A 0.0173(7) 0.0258(8) 0.0254(7) -0.0073(6) 0.0005(6) 0.0040(6)
C2A 0.0216(8) 0.0374(10) 0.0475(11) -0.0239(8) -0.0087(7) 0.0083(7)
C3A 0.0278(9) 0.0568(13) 0.0693(14) -0.0429(11) -0.0114(9) 0.0194(9)
C4A 0.0187(8) 0.0636(13) 0.0594(13) -0.0355(11) -0.0074(8) 0.0160(8)
C5A 0.0175(7) 0.0393(9) 0.0324(9) -0.0147(7) -0.0038(6) 0.0043(7)
C6A 0.0183(7) 0.0250(7) 0.0215(7) -0.0057(6) -0.0006(5) 0.0044(6)
B2A 0.0157(7) 0.0223(8) 0.0182(7) -0.0049(6) -0.0016(6) 0.0016(6)
C7A 0.0174(7) 0.0245(7) 0.0174(6) -0.0041(5) 0.0034(5) 0.0000(5)
C8A 0.0237(7) 0.0308(8) 0.0216(7) -0.0033(6) 0.0017(6) -0.0077(6)
C9A 0.0334(9) 0.0323(9) 0.0262(8) 0.0038(7) 0.0054(7) -0.0101(7)
C10A 0.0322(8) 0.0370(9) 0.0188(7) 0.0049(6) 0.0010(6) -0.0051(7)
C11A 0.0203(7) 0.0318(8) 0.0172(7) -0.0046(6) 0.0012(5) -0.0018(6)
C12A 0.0152(6) 0.0240(7) 0.0181(7) -0.0046(5) 0.0037(5) 0.0015(5)
C13A 0.0206(7) 0.0173(7) 0.0181(7) -0.0012(5) -0.0009(5) 0.0061(5)
O1A 0.0176(5) 0.0210(5) 0.0181(5) -0.0020(4) 0.0009(4) 0.0021(4)
O2A 0.0249(5) 0.0300(6) 0.0184(5) -0.0029(4) 0.0013(4) 0.0047(4)
N1A 0.0172(6) 0.0181(6) 0.0167(5) -0.0022(4) 0.0022(4) -0.0001(4)
C14A 0.0166(6) 0.0160(6) 0.0164(6) -0.0011(5) 0.0032(5) 0.0012(5)
N2A 0.0156(5) 0.0169(6) 0.0162(5) -0.0004(4) 0.0011(4) 0.0010(4)
C15A 0.0204(7) 0.0210(7) 0.0203(7) 0.0000(6) -0.0033(5) 0.0000(6)
C16A 0.0179(7) 0.0203(7) 0.0229(7) -0.0001(6) -0.0028(5) 0.0011(5)
C17A 0.0184(7) 0.0219(7) 0.0230(7) -0.0095(6) 0.0006(5) 0.0007(6)
C18A 0.0219(7) 0.0218(7) 0.0256(7) -0.0064(6) -0.0056(6) 0.0028(6)
C19A 0.0321(9) 0.0244(8) 0.0419(10) -0.0113(7) -0.0062(7) 0.0058(7)
C20A 0.0317(9) 0.0372(10) 0.0528(12) -0.0253(9) 0.0031(8) 0.0066(8)
C21A 0.0314(9) 0.0456(11) 0.0450(11) -0.0243(9) 0.0151(8) -0.0038(8)
C22A 0.0260(8) 0.0329(9) 0.0311(8) -0.0144(7) 0.0085(7) -0.0059(7)
C23A 0.0333(8) 0.0185(7) 0.0236(7) 0.0005(6) -0.0037(6) 0.0005(6)
C24A 0.0328(9) 0.0291(9) 0.0294(8) 0.0057(7) -0.0040(7) -0.0034(7)
C25A 0.0475(11) 0.0342(10) 0.0343(9) 0.0079(8) -0.0151(8) -0.0024(8)
C26A 0.0442(10) 0.0387(10) 0.0331(9) -0.0121(8) 0.0218(8) -0.0133(8)
C27A 0.0563(13) 0.0530(13) 0.0353(10) -0.0067(9) 0.0159(9) -0.0140(10)
C28A 0.0566(13) 0.0632(15) 0.0447(12) -0.0154(10) 0.0200(10) -0.0305(11)
C29A 0.0144(6) 0.0220(7) 0.0180(6) -0.0036(5) 0.0024(5) 0.0024(5)
C30A 0.0155(6) 0.0205(7) 0.0220(7) -0.0027(6) 0.0008(5) 0.0010(5)
C31A 0.0209(7) 0.0226(7) 0.0307(8) -0.0056(6) 0.0032(6) 0.0047(6)
C32A 0.0215(7) 0.0339(9) 0.0264(8) -0.0085(7) 0.0074(6) 0.0050(6)
C33A 0.0274(8) 0.0359(9) 0.0229(8) 0.0010(7) 0.0096(6) 0.0059(7)
C34A 0.0179(7) 0.0263(8) 0.0225(7) 0.0014(6) 0.0043(5) 0.0045(6)
C35A 0.0301(8) 0.0198(7) 0.0260(8) 0.0013(6) 0.0056(6) 0.0054(6)
C36A 0.0531(11) 0.0208(8) 0.0400(10) -0.0004(7) 0.0169(9) -0.0037(8)
C37A 0.0430(10) 0.0377(10) 0.0330(9) 0.0050(8) -0.0009(8) 0.0178(8)
C38A 0.0278(8) 0.0284(8) 0.0281(8) 0.0078(6) 0.0105(6) 0.0080(6)
C39A 0.0371(10) 0.0253(9) 0.0508(11) 0.0086(8) 0.0118(8) 0.0012(7)
C40A 0.0472(11) 0.0456(11) 0.0292(9) 0.0146(8) 0.0116(8) 0.0162(9)
N3A 0.0209(6) 0.0193(6) 0.0210(6) -0.0033(5) -0.0040(5) 0.0028(5)
C41A 0.0156(6) 0.0190(7) 0.0222(7) -0.0030(5) -0.0005(5) 0.0016(5)
N4A 0.0203(6) 0.0191(6) 0.0230(6) -0.0024(5) -0.0036(5) 0.0021(5)
C42A 0.0272(8) 0.0248(8) 0.0204(7) -0.0047(6) -0.0050(6) 0.0018(6)
C43A 0.0259(8) 0.0252(8) 0.0210(7) -0.0013(6) -0.0054(6) 0.0009(6)
C44A 0.0249(7) 0.0176(7) 0.0209(7) -0.0040(5) -0.0060(6) 0.0025(6)
C45A 0.0260(8) 0.0216(7) 0.0273(8) -0.0051(6) -0.0051(6) -0.0011(6)
C46A 0.0343(9) 0.0226(8) 0.0331(9) -0.0021(7) -0.0039(7) -0.0037(7)
C47A 0.0419(10) 0.0207(8) 0.0364(9) 0.0007(7) -0.0074(8) 0.0028(7)
C48A 0.0309(9) 0.0269(8) 0.0328(9) -0.0029(7) -0.0060(7) 0.0097(7)
C49A 0.0259(8) 0.0243(8) 0.0217(7) -0.0046(6) -0.0050(6) 0.0044(6)
C50A 0.0243(8) 0.0245(8) 0.0456(10) -0.0017(7) -0.0008(7) -0.0010(6)
C51A 0.0293(10) 0.0607(14) 0.0550(13) 0.0025(11) -0.0110(9) -0.0031(9)
C52A 0.0373(11) 0.0552(13) 0.0515(12) -0.0025(10) 0.0092(9) 0.0028(9)
C53A 0.0250(8) 0.0315(9) 0.0276(8) -0.0009(7) -0.0001(6) 0.0064(7)
C54A 0.0236(8) 0.0417(10) 0.0413(10) -0.0020(8) -0.0040(7) 0.0054(7)
C55A 0.0461(11) 0.0487(12) 0.0340(10) -0.0054(9) 0.0079(8) 0.0109(9)
C56A 0.0233(7) 0.0205(7) 0.0256(7) -0.0014(6) -0.0048(6) 0.0058(6)
C57A 0.0248(8) 0.0214(7) 0.0303(8) -0.0021(6) -0.0069(6) 0.0028(6)
C58A 0.0325(9) 0.0210(8) 0.0432(10) -0.0045(7) -0.0106(7) 0.0033(7)
C59A 0.0348(9) 0.0267(9) 0.0431(10) -0.0065(7) -0.0093(8) 0.0119(7)
C60A 0.0253(8) 0.0340(9) 0.0369(9) -0.0022(7) -0.0041(7) 0.0101(7)
C61A 0.0239(8) 0.0266(8) 0.0295(8) 0.0007(6) -0.0045(6) 0.0042(6)
C62A 0.0241(8) 0.0215(8) 0.0452(10) 0.0009(7) -0.0041(7) 0.0015(6)
C63A 0.0294(9) 0.0371(10) 0.0687(14) -0.0089(10) -0.0066(9) -0.0061(8)
C64A 0.0408(11) 0.0483(12) 0.0502(12) 0.0012(10) 0.0087(9) 0.0096(9)
C65A 0.0214(8) 0.0289(9) 0.0452(10) 0.0036(7) -0.0006(7) 0.0024(6)
C66A 0.0285(9) 0.0554(13) 0.0526(12) 0.0107(10) 0.0033(8) 0.0004(9)
C67A 0.0371(10) 0.0386(10) 0.0544(12) -0.0023(9) -0.0103(9) -0.0072(8)
B1B 0.0187(7) 0.0131(7) 0.0108(6) 0.0013(5) 0.0007(5) -0.0030(5)
C1B 0.0190(6) 0.0140(6) 0.0144(6) -0.0002(5) 0.0012(5) -0.0028(5)
C2B 0.0286(8) 0.0234(7) 0.0179(7) 0.0036(6) 0.0009(6) -0.0095(6)
C3B 0.0262(8) 0.0335(9) 0.0244(8) 0.0023(6) 0.0004(6) -0.0164(7)
C4B 0.0214(7) 0.0349(9) 0.0193(7) 0.0008(6) -0.0040(6) -0.0088(6)
C5B 0.0193(7) 0.0244(7) 0.0132(6) 0.0026(5) 0.0017(5) -0.0020(6)
C6B 0.0168(6) 0.0129(6) 0.0139(6) 0.0004(5) 0.0019(5) -0.0004(5)
B2B 0.0156(7) 0.0122(7) 0.0104(6) 0.0013(5) 0.0022(5) -0.0016(5)
C7B 0.0127(6) 0.0144(6) 0.0140(6) 0.0002(5) 0.0021(5) -0.0032(5)
C8B 0.0198(7) 0.0164(6) 0.0157(6) 0.0022(5) 0.0052(5) -0.0007(5)
C9B 0.0234(7) 0.0156(7) 0.0224(7) -0.0006(5) 0.0051(6) 0.0013(5)
C10B 0.0226(7) 0.0208(7) 0.0191(7) -0.0052(5) 0.0064(5) -0.0014(6)
C11B 0.0197(7) 0.0201(7) 0.0126(6) -0.0001(5) 0.0027(5) -0.0042(5)
C12B 0.0152(6) 0.0145(6) 0.0141(6) 0.0002(5) 0.0010(5) -0.0037(5)
C13B 0.0170(6) 0.0112(6) 0.0140(6) -0.0022(5) 0.0007(5) -0.0029(5)
O1B 0.0185(5) 0.0156(5) 0.0130(4) 0.0016(4) 0.0014(4) 0.0003(4)
O2B 0.0192(5) 0.0196(5) 0.0172(5) 0.0012(4) 0.0043(4) 0.0009(4)
N1B 0.0188(6) 0.0149(5) 0.0145(5) 0.0013(4) 0.0031(4) -0.0018(4)
C14B 0.0177(6) 0.0107(6) 0.0148(6) 0.0003(5) 0.0028(5) -0.0013(5)
N2B 0.0189(6) 0.0153(5) 0.0105(5) 0.0004(4) 0.0021(4) -0.0022(4)
C15B 0.0252(7) 0.0225(7) 0.0129(6) 0.0022(5) 0.0038(5) -0.0018(6)
C16B 0.0233(7) 0.0232(7) 0.0109(6) 0.0018(5) 0.0015(5) -0.0016(6)
C17B 0.0203(7) 0.0177(7) 0.0157(6) 0.0036(5) 0.0026(5) -0.0052(5)
C18B 0.0275(7) 0.0188(7) 0.0171(7) 0.0028(5) 0.0065(6) -0.0055(6)
C19B 0.0367(9) 0.0205(7) 0.0259(8) -0.0012(6) 0.0078(7) -0.0120(7)
C20B 0.0278(8) 0.0315(9) 0.0293(8) 0.0027(7) 0.0027(6) -0.0135(7)
C21B 0.0206(7) 0.0289(8) 0.0327(8) 0.0053(7) 0.0056(6) -0.0036(6)
C22B 0.0231(7) 0.0212(7) 0.0263(7) 0.0036(6) 0.0069(6) -0.0026(6)
C23B 0.0326(8) 0.0159(7) 0.0359(9) -0.0011(6) 0.0146(7) -0.0022(6)
C24B 0.0443(11) 0.0262(9) 0.0775(15) 0.0173(10) 0.0274(11) 0.0086(8)
C25B 0.0472(11) 0.0466(12) 0.0445(11) -0.0165(9) 0.0214(9) -0.0036(9)
C26B 0.0246(8) 0.0230(8) 0.0578(12) -0.0021(8) 0.0163(8) -0.0039(6)
C27B 0.0369(11) 0.0308(10) 0.103(2) 0.0202(11) 0.0198(12) 0.0057(8)
C28B 0.0402(11) 0.0446(12) 0.0635(14) -0.0241(10) 0.0233(10) -0.0083(9)
C29B 0.0161(6) 0.0189(7) 0.0106(6) 0.0013(5) 0.0009(5) -0.0030(5)
C30B 0.0202(7) 0.0177(7) 0.0111(6) 0.0003(5) 0.0009(5) -0.0018(5)
C31B 0.0219(7) 0.0195(7) 0.0157(6) 0.0004(5) 0.0003(5) -0.0054(5)
C32B 0.0180(7) 0.0247(7) 0.0184(7) 0.0045(6) 0.0013(5) -0.0031(6)
C33B 0.0220(7) 0.0206(7) 0.0155(6) 0.0029(5) 0.0025(5) 0.0027(5)
C34B 0.0218(7) 0.0159(6) 0.0116(6) 0.0020(5) 0.0019(5) -0.0011(5)
C35B 0.0215(7) 0.0192(7) 0.0206(7) -0.0051(5) 0.0031(5) -0.0032(6)
C36B 0.0284(8) 0.0198(7) 0.0385(9) 0.0016(7) 0.0036(7) -0.0001(6)
C37B 0.0350(9) 0.0373(9) 0.0251(8) -0.0148(7) 0.0027(7) 0.0019(7)
C38B 0.0227(7) 0.0155(6) 0.0181(7) -0.0006(5) 0.0028(5) 0.0000(5)
C39B 0.0353(9) 0.0202(7) 0.0214(7) -0.0027(6) 0.0051(6) 0.0018(6)
C40B 0.0314(8) 0.0184(7) 0.0259(8) 0.0039(6) 0.0015(6) 0.0012(6)
N3B 0.0156(5) 0.0123(5) 0.0130(5) 0.0008(4) 0.0027(4) -0.0001(4)
C41B 0.0137(6) 0.0104(6) 0.0138(6) 0.0013(5) 0.0003(5) 0.0017(5)
N4B 0.0160(5) 0.0131(5) 0.0123(5) 0.0005(4) 0.0023(4) 0.0003(4)
C42B 0.0186(6) 0.0178(7) 0.0145(6) 0.0022(5) 0.0062(5) -0.0003(5)
C43B 0.0197(7) 0.0181(7) 0.0130(6) 0.0013(5) 0.0051(5) 0.0001(5)
C44B 0.0189(6) 0.0112(6) 0.0142(6) -0.0006(5) 0.0050(5) -0.0030(5)
C45B 0.0191(7) 0.0145(6) 0.0202(7) 0.0029(5) 0.0070(5) -0.0010(5)
C46B 0.0264(7) 0.0132(7) 0.0312(8) -0.0008(6) 0.0089(6) 0.0012(6)
C47B 0.0313(8) 0.0188(7) 0.0328(8) -0.0111(6) 0.0047(7) -0.0037(6)
C48B 0.0233(7) 0.0222(7) 0.0265(8) -0.0064(6) -0.0011(6) -0.0025(6)
C49B 0.0192(7) 0.0143(6) 0.0187(6) 0.0001(5) 0.0045(5) -0.0017(5)
C50B 0.0235(7) 0.0170(7) 0.0245(7) 0.0049(6) 0.0033(6) 0.0034(6)
C51B 0.0389(9) 0.0360(9) 0.0260(8) 0.0125(7) 0.0087(7) 0.0118(8)
C52B 0.0230(8) 0.0238(8) 0.0373(9) 0.0079(7) 0.0056(7) 0.0055(6)
C53B 0.0181(7) 0.0173(7) 0.0195(7) 0.0012(5) 0.0013(5) -0.0001(5)
C54B 0.0294(8) 0.0239(8) 0.0250(8) 0.0026(6) -0.0058(6) -0.0010(6)
C55B 0.0205(7) 0.0237(8) 0.0330(8) 0.0019(6) 0.0064(6) 0.0001(6)
C56B 0.0176(6) 0.0163(6) 0.0108(6) -0.0024(5) 0.0031(5) -0.0026(5)
C57B 0.0200(7) 0.0170(6) 0.0132(6) -0.0012(5) 0.0034(5) -0.0003(5)
C58B 0.0246(7) 0.0161(7) 0.0192(7) -0.0045(5) 0.0047(5) -0.0013(5)
C59B 0.0217(7) 0.0242(7) 0.0208(7) -0.0080(6) 0.0025(6) -0.0048(6)
C60B 0.0190(7) 0.0278(8) 0.0163(7) -0.0025(6) -0.0007(5) 0.0000(6)
C61B 0.0201(7) 0.0193(7) 0.0121(6) -0.0010(5) 0.0034(5) 0.0012(5)
C62B 0.0248(7) 0.0139(6) 0.0207(7) -0.0023(5) -0.0033(6) 0.0023(5)
C63B 0.0487(11) 0.0212(8) 0.0314(9) 0.0073(7) -0.0091(8) -0.0040(7)
C64B 0.0269(8) 0.0348(9) 0.0367(9) -0.0116(7) -0.0029(7) 0.0108(7)
C65B 0.0215(7) 0.0204(7) 0.0162(6) 0.0011(5) -0.0015(5) 0.0026(5)
C66B 0.0336(9) 0.0286(8) 0.0237(8) 0.0048(6) 0.0067(6) 0.0105(7)
C67B 0.0281(8) 0.0310(8) 0.0208(7) 0.0062(6) 0.0038(6) -0.0004(7)
O1T 0.0448(13) 0.0354(11) 0.0890(17) 0.0108(11) 0.0182(12) 0.0031(10)
C1T 0.0460(17) 0.0399(16) 0.0439(19) 0.0001(13) 0.0022(14) -0.0013(13)
C2T 0.0544(18) 0.0337(14) 0.072(2) 0.0061(14) -0.0147(15) -0.0079(13)
C3T 0.0605(19) 0.0478(19) 0.082(3) 0.0080(17) 0.0284(18) -0.0035(16)
C4T 0.0422(17) 0.0338(14) 0.0525(17) 0.0033(12) 0.0058(13) 0.0011(12)
C1P 0.0605(19) 0.0478(19) 0.082(3) 0.0080(17) 0.0284(18) -0.0035(16)
C2P 0.084(8) 0.082(9) 0.072(7) -0.010(7) 0.032(7) -0.023(7)
C3P 0.072(8) 0.099(7) 0.122(9) -0.036(8) 0.013(7) -0.001(8)
C4P 0.136(13) 0.082(8) 0.111(14) -0.019(9) 0.070(10) 0.004(7)
C5P 0.051(6) 0.104(7) 0.072(7) -0.049(7) 0.000(5) 0.011(6)

loop_
_atom_type_symbol
_atom_type_description
_atom_type_scat_dispersion_real
_atom_type_scat_dispersion_imag
_atom_type_scat_source
C C 0.0033 0.0016 'International Tables Vol C Tables 4.2.6.8 and 6.1.1.4'
H H 0.0000 0.0000 'International Tables Vol C Tables 4.2.6.8 and 6.1.1.4'
B B 0.0013 0.0007 'International Tables Vol C Tables 4.2.6.8 and 6.1.1.4'
N N 0.0061 0.0033 'International Tables Vol C Tables 4.2.6.8 and 6.1.1.4'
O O 0.0106 0.0060 'International Tables Vol C Tables 4.2.6.8 and 6.1.1.4'

loop_
_geom_angle_atom_site_label_1
_geom_angle_atom_site_label_2
_geom_angle_atom_site_label_3
_geom_angle
O1A B1A C1A 107.87(11)
O1A B1A C12A 107.60(11)
C1A B1A C12A 103.48(11)
O1A B1A C14A 103.48(11)
C1A B1A C14A 125.36(12)
C12A B1A C14A 108.14(11)
C2A C1A C6A 117.64(13)
C2A C1A B1A 132.88(13)
C6A C1A B1A 109.17(12)
C3A C2A C1A 121.74(16)
C3A C2A H2A 119.1
C1A C2A H2A 119.1
C4A C3A C2A 120.02(17)
C4A C3A H3A 120.0
C2A C3A H3A 120.0
C3A C4A C5A 119.03(16)
C3A C4A H4A 120.5
C5A C4A H4A 120.5
C4A C5A C6A 121.85(15)
C4A C5A H5A 119.1
C6A C5A H5A 119.1
C5A C6A C1A 119.10(13)
C5A C6A B2A 124.45(13)
C1A C6A B2A 116.01(12)
C6A B2A C7A 100.86(11)
C6A B2A C13A 107.04(12)
C7A B2A C13A 103.81(11)
C6A B2A C41A 116.08(12)
C7A B2A C41A 125.94(13)
C13A B2A C41A 101.41(11)
C8A C7A C12A 117.87(13)
C8A C7A B2A 130.94(13)
C12A C7A B2A 110.88(12)
C7A C8A C9A 122.05(14)
C7A C8A H8A 119.0
C9A C8A H8A 119.0
C10A C9A C8A 120.10(15)
C10A C9A H9A 120.0
C8A C9A H9A 120.0
C9A C10A C11A 118.89(15)
C9A C10A H10A 120.6
C11A C10A H10A 120.6
C12A C11A C10A 122.08(14)
C12A C11A H11A 119.0
C10A C11A H11A 119.0
C11A C12A C7A 118.97(14)
C11A C12A B1A 126.93(13)
C7A C12A B1A 113.95(12)
O2A C13A O1A 117.50(13)
O2A C13A B2A 128.19(13)
O1A C13A B2A 114.31(11)
C13A O1A B1A 115.87(11)
C14A N1A C15A 111.21(12)
C14A N1A C17A 129.63(12)
C15A N1A C17A 116.72(11)
N1A C14A N2A 103.75(11)
N1A C14A B1A 132.13(12)
N2A C14A B1A 123.06(12)
C14A N2A C16A 110.87(11)
C14A N2A C29A 132.05(11)
C16A N2A C29A 116.86(11)
C16A C15A N1A 106.74(12)
C16A C15A H15A 126.6
N1A C15A H15A 126.6
C15A C16A N2A 107.42(13)
C15A C16A H16A 126.3
N2A C16A H16A 126.3
C22A C17A C18A 123.54(14)
C22A C17A N1A 119.88(14)
C18A C17A N1A 116.26(13)
C19A C18A C17A 117.31(15)
C19A C18A C23A 119.75(15)
C17A C18A C23A 122.94(13)
C20A C19A C18A 120.59(17)
C20A C19A H19A 119.7
C18A C19A H19A 119.7
C21A C20A C19A 120.56(16)
C21A C20A H20A 119.7
C19A C20A H20A 119.7
C20A C21A C22A 121.59(17)
C20A C21A H21A 119.2
C22A C21A H21A 119.2
C17A C22A C21A 116.38(17)
C17A C22A C26A 123.53(14)
C21A C22A C26A 120.08(16)
C18A C23A C25A 112.04(14)
C18A C23A C24A 110.72(13)
C25A C23A C24A 111.38(14)
C18A C23A H23A 107.5
C25A C23A H23A 107.5
C24A C23A H23A 107.5
C23A C24A H24A 109.5
C23A C24A H24B 109.5
H24A C24A H24B 109.5
C23A C24A H24C 109.5
H24A C24A H24C 109.5
H24B C24A H24C 109.5
C23A C25A H25A 109.5
C23A C25A H25B 109.5
H25A C25A H25B 109.5
C23A C25A H25C 109.5
H25A C25A H25C 109.5
H25B C25A H25C 109.5
C22A C26A C28A 109.98(18)
C22A C26A C27A 111.80(15)
C28A C26A C27A 111.26(15)
C22A C26A H26A 107.9
C28A C26A H26A 107.9
C27A C26A H26A 107.9
C26A C27A H27A 109.5
C26A C27A H27B 109.5
H27A C27A H27B 109.5
C26A C27A H27C 109.5
H27A C27A H27C 109.5
H27B C27A H27C 109.5
C26A C28A H28A 109.5
C26A C28A H28B 109.5
H28A C28A H28B 109.5
C26A C28A H28C 109.5
H28A C28A H28C 109.5
H28B C28A H28C 109.5
C30A C29A C34A 122.69(13)
C30A C29A N2A 118.09(12)
C34A C29A N2A 118.17(13)
C31A C30A C29A 117.24(14)
C31A C30A C35A 118.72(13)
C29A C30A C35A 124.00(13)
C32A C31A C30A 121.45(15)
C32A C31A H31A 119.3
C30A C31A H31A 119.3
C31A C32A C33A 119.61(14)
C31A C32A H32A 120.2
C33A C32A H32A 120.2
C32A C33A C34A 122.10(15)
C32A C33A H33A 119.0
C34A C33A H33A 119.0
C33A C34A C29A 116.85(14)
C33A C34A C38A 119.83(14)
C29A C34A C38A 123.17(13)
C30A C35A C36A 110.73(13)
C30A C35A C37A 110.90(13)
C36A C35A C37A 110.48(14)
C30A C35A H35A 108.2
C36A C35A H35A 108.2
C37A C35A H35A 108.2
C35A C36A H36A 109.5
C35A C36A H36B 109.5
H36A C36A H36B 109.5
C35A C36A H36C 109.5
H36A C36A H36C 109.5
H36B C36A H36C 109.5
C35A C37A H37A 109.5
C35A C37A H37B 109.5
H37A C37A H37B 109.5
C35A C37A H37C 109.5
H37A C37A H37C 109.5
H37B C37A H37C 109.5
C34A C38A C40A 112.39(15)
C34A C38A C39A 109.88(13)
C40A C38A C39A 110.42(15)
C34A C38A H38A 108.0
C40A C38A H38A 108.0
C39A C38A H38A 108.0
C38A C39A H39A 109.5
C38A C39A H39B 109.5
H39A C39A H39B 109.5
C38A C39A H39C 109.5
H39A C39A H39C 109.5
H39B C39A H39C 109.5
C38A C40A H40A 109.5
C38A C40A H40B 109.5
H40A C40A H40B 109.5
C38A C40A H40C 109.5
H40A C40A H40C 109.5
H40B C40A H40C 109.5
C41A N3A C42A 111.48(12)
C41A N3A C44A 128.82(12)
C42A N3A C44A 119.08(12)
N3A C41A N4A 103.54(12)
N3A C41A B2A 127.54(12)
N4A C41A B2A 125.34(12)
C41A N4A C43A 110.48(12)
C41A N4A C56A 129.94(12)
C43A N4A C56A 117.80(12)
C43A C42A N3A 106.89(13)
C43A C42A H42A 126.6
N3A C42A H42A 126.6
C42A C43A N4A 107.53(13)
C42A C43A H43A 126.2
N4A C43A H43A 126.2
C49A C44A C45A 122.86(14)
C49A C44A N3A 119.25(14)
C45A C44A N3A 117.75(13)
C46A C45A C44A 117.27(15)
C46A C45A C50A 119.71(15)
C44A C45A C50A 123.01(14)
C47A C46A C45A 121.12(16)
C47A C46A H46A 119.4
C45A C46A H46A 119.4
C48A C47A C46A 120.17(16)
C48A C47A H47A 119.9
C46A C47A H47A 119.9
C47A C48A C49A 121.61(16)
C47A C48A H48A 119.2
C49A C48A H48A 119.2
C44A C49A C48A 116.87(15)
C44A C49A C53A 123.09(14)
C48A C49A C53A 120.04(14)
C45A C50A C51A 111.06(15)
C45A C50A C52A 112.77(15)
C51A C50A C52A 109.88(16)
C45A C50A H50A 107.6
C51A C50A H50A 107.6
C52A C50A H50A 107.6
C50A C51A H51A 109.5
C50A C51A H51B 109.5
H51A C51A H51B 109.5
C50A C51A H51C 109.5
H51A C51A H51C 109.5
H51B C51A H51C 109.5
C50A C52A H52A 109.5
C50A C52A H52B 109.5
H52A C52A H52B 109.5
C50A C52A H52C 109.5
H52A C52A H52C 109.5
H52B C52A H52C 109.5
C49A C53A C54A 110.78(14)
C49A C53A C55A 110.78(15)
C54A C53A C55A 110.39(14)
C49A C53A H53A 108.3
C54A C53A H53A 108.3
C55A C53A H53A 108.3
C53A C54A H54A 109.5
C53A C54A H54B 109.5
H54A C54A H54B 109.5
C53A C54A H54C 109.5
H54A C54A H54C 109.5
H54B C54A H54C 109.5
C53A C55A H55A 109.5
C53A C55A H55B 109.5
H55A C55A H55B 109.5
C53A C55A H55C 109.5
H55A C55A H55C 109.5
H55B C55A H55C 109.5
C57A C56A C61A 122.34(14)
C57A C56A N4A 120.75(13)
C61A C56A N4A 116.73(14)
C56A C57A C58A 117.31(15)
C56A C57A C62A 122.52(14)
C58A C57A C62A 120.12(15)
C59A C58A C57A 121.68(16)
C59A C58A H58A 119.2
C57A C58A H58A 119.2
C58A C59A C60A 119.72(16)
C58A C59A H59A 120.1
C60A C59A H59A 120.1
C59A C60A C61A 121.34(16)
C59A C60A H60A 119.3
C61A C60A H60A 119.3
C60A C61A C56A 117.27(15)
C60A C61A C65A 118.92(15)
C56A C61A C65A 123.79(14)
C57A C62A C63A 112.73(15)
C57A C62A C64A 109.88(14)
C63A C62A C64A 110.88(16)
C57A C62A H62A 107.7
C63A C62A H62A 107.7
C64A C62A H62A 107.7
C62A C63A H63A 109.5
C62A C63A H63B 109.5
H63A C63A H63B 109.5
C62A C63A H63C 109.5
H63A C63A H63C 109.5
H63B C63A H63C 109.5
C62A C64A H64A 109.5
C62A C64A H64B 109.5
H64A C64A H64B 109.5
C62A C64A H64C 109.5
H64A C64A H64C 109.5
H64B C64A H64C 109.5
C61A C65A C66A 113.30(16)
C61A C65A C67A 109.26(14)
C66A C65A C67A 110.35(15)
C61A C65A H65A 107.9
C66A C65A H65A 107.9
C67A C65A H65A 107.9
C65A C66A H66A 109.5
C65A C66A H66B 109.5
H66A C66A H66B 109.5
C65A C66A H66C 109.5
H66A C66A H66C 109.5
H66B C66A H66C 109.5
C65A C67A H67A 109.5
C65A C67A H67B 109.5
H67A C67A H67B 109.5
C65A C67A H67C 109.5
H67A C67A H67C 109.5
H67B C67A H67C 109.5
O1B B1B C12B 109.09(10)
O1B B1B C1B 107.62(10)
C12B B1B C1B 101.51(10)
O1B B1B C14B 101.76(10)
C12B B1B C14B 109.97(11)
C1B B1B C14B 126.29(11)
C2B C1B C6B 118.05(12)
C2B C1B B1B 130.39(12)
C6B C1B B1B 111.07(11)
C3B C2B C1B 122.45(14)
C3B C2B H2B 118.8
C1B C2B H2B 118.8
C4B C3B C2B 119.24(14)
C4B C3B H3B 120.4
C2B C3B H3B 120.4
C3B C4B C5B 119.66(13)
C3B C4B H4B 120.2
C5B C4B H4B 120.2
C6B C5B C4B 122.34(13)
C6B C5B H5B 118.8
C4B C5B H5B 118.8
C5B C6B C1B 118.22(12)
C5B C6B B2B 127.02(12)
C1B C6B B2B 114.07(11)
C13B B2B C7B 107.28(10)
C13B B2B C6B 104.36(10)
C7B B2B C6B 99.30(10)
C13B B2B C41B 100.67(10)
C7B B2B C41B 121.07(11)
C6B B2B C41B 122.49(11)
C8B C7B C12B 118.28(12)
C8B C7B B2B 127.37(12)
C12B C7B B2B 113.26(11)
C7B C8B C9B 122.02(13)
C7B C8B H8B 119.0
C9B C8B H8B 119.0
C10B C9B C8B 119.62(13)
C10B C9B H9B 120.2
C8B C9B H9B 120.2
C9B C10B C11B 119.34(13)
C9B C10B H10B 120.3
C11B C10B H10B 120.3
C10B C11B C12B 121.80(13)
C10B C11B H11B 119.1
C12B C11B H11B 119.1
C11B C12B C7B 118.86(12)
C11B C12B B1B 127.75(12)
C7B C12B B1B 112.55(11)
O2B C13B O1B 117.99(12)
O2B C13B B2B 127.36(12)
O1B C13B B2B 114.62(11)
C13B O1B B1B 116.29(10)
C14B N1B C15B 111.10(11)
C14B N1B C17B 129.94(11)
C15B N1B C17B 117.74(11)
N1B C14B N2B 103.76(11)
N1B C14B B1B 133.88(12)
N2B C14B B1B 121.62(11)
C14B N2B C16B 110.70(11)
C14B N2B C29B 132.27(11)
C16B N2B C29B 116.29(11)
C16B C15B N1B 107.25(12)
C16B C15B H15B 126.4
N1B C15B H15B 126.4
C15B C16B N2B 107.18(12)
C15B C16B H16B 126.4
N2B C16B H16B 126.4
C22B C17B C18B 123.49(13)
C22B C17B N1B 119.24(13)
C18B C17B N1B 116.98(13)
C19B C18B C17B 116.67(14)
C19B C18B C23B 120.54(14)
C17B C18B C23B 122.78(13)
C20B C19B C18B 121.25(15)
C20B C19B H19B 119.4
C18B C19B H19B 119.4
C19B C20B C21B 120.16(15)
C19B C20B H20B 119.9
C21B C20B H20B 119.9
C20B C21B C22B 121.34(15)
C20B C21B H21B 119.3
C22B C21B H21B 119.3
C21B C22B C17B 116.89(14)
C21B C22B C26B 120.44(14)
C17B C22B C26B 122.64(13)
C18B C23B C24B 111.67(13)
C18B C23B C25B 110.56(15)
C24B C23B C25B 111.73(16)
C18B C23B H23B 107.5
C24B C23B H23B 107.5
C25B C23B H23B 107.5
C23B C24B H24D 109.5
C23B C24B H24E 109.5
H24D C24B H24E 109.5
C23B C24B H24F 109.5
H24D C24B H24F 109.5
H24E C24B H24F 109.5
C23B C25B H25D 109.5
C23B C25B H25E 109.5
H25D C25B H25E 109.5
C23B C25B H25F 109.5
H25D C25B H25F 109.5
H25E C25B H25F 109.5
C27B C26B C22B 111.82(17)
C27B C26B C28B 112.63(17)
C22B C26B C28B 110.14(15)
C27B C26B H26B 107.3
C22B C26B H26B 107.3
C28B C26B H26B 107.3
C26B C27B H27D 109.5
C26B C27B H27E 109.5
H27D C27B H27E 109.5
C26B C27B H27F 109.5
H27D C27B H27F 109.5
H27E C27B H27F 109.5
C26B C28B H28D 109.5
C26B C28B H28E 109.5
H28D C28B H28E 109.5
C26B C28B H28F 109.5
H28D C28B H28F 109.5
H28E C28B H28F 109.5
C30B C29B C34B 123.05(12)
C30B C29B N2B 118.65(12)
C34B C29B N2B 117.37(12)
C29B C30B C31B 117.41(13)
C29B C30B C35B 122.86(12)
C31B C30B C35B 119.73(12)
C32B C31B C30B 121.07(13)
C32B C31B H31B 119.5
C30B C31B H31B 119.5
C31B C32B C33B 119.85(13)
C31B C32B H32B 120.1
C33B C32B H32B 120.1
C32B C33B C34B 121.50(13)
C32B C33B H33B 119.2
C34B C33B H33B 119.2
C33B C34B C29B 116.99(13)
C33B C34B C38B 120.72(13)
C29B C34B C38B 122.28(12)
C30B C35B C36B 111.01(12)
C30B C35B C37B 111.12(12)
C36B C35B C37B 111.14(13)
C30B C35B H35B 107.8
C36B C35B H35B 107.8
C37B C35B H35B 107.8
C35B C36B H36D 109.5
C35B C36B H36E 109.5
H36D C36B H36E 109.5
C35B C36B H36F 109.5
H36D C36B H36F 109.5
H36E C36B H36F 109.5
C35B C37B H37D 109.5
C35B C37B H37E 109.5
H37D C37B H37E 109.5
C35B C37B H37F 109.5
H37D C37B H37F 109.5
H37E C37B H37F 109.5
C34B C38B C39B 111.11(12)
C34B C38B C40B 111.12(12)
C39B C38B C40B 111.34(12)
C34B C38B H38B 107.7
C39B C38B H38B 107.7
C40B C38B H38B 107.7
C38B C39B H39D 109.5
C38B C39B H39E 109.5
H39D C39B H39E 109.5
C38B C39B H39F 109.5
H39D C39B H39F 109.5
H39E C39B H39F 109.5
C38B C40B H40D 109.5
C38B C40B H40E 109.5
H40D C40B H40E 109.5
C38B C40B H40F 109.5
H40D C40B H40F 109.5
H40E C40B H40F 109.5
C41B N3B C42B 111.25(11)
C41B N3B C44B 130.11(11)
C42B N3B C44B 118.62(11)
N4B C41B N3B 103.03(11)
N4B C41B B2B 126.72(11)
N3B C41B B2B 126.72(11)
C41B N4B C43B 111.58(11)
C41B N4B C56B 130.04(11)
C43B N4B C56B 116.94(11)
C43B C42B N3B 107.19(12)
C43B C42B H42B 126.4
N3B C42B H42B 126.4
C42B C43B N4B 106.89(12)
C42B C43B H43B 126.6
N4B C43B H43B 126.6
C49B C44B C45B 122.90(12)
C49B C44B N3B 118.33(12)
C45B C44B N3B 118.21(12)
C46B C45B C44B 116.78(13)
C46B C45B C50B 120.86(13)
C44B C45B C50B 122.24(12)
C47B C46B C45B 121.11(14)
C47B C46B H46B 119.4
C45B C46B H46B 119.4
C48B C47B C46B 120.36(14)
C48B C47B H47B 119.8
C46B C47B H47B 119.8
C47B C48B C49B 121.02(14)
C47B C48B H48B 119.5
C49B C48B H48B 119.5
C44B C49B C48B 117.04(13)
C44B C49B C53B 123.15(12)
C48B C49B C53B 119.50(13)
C45B C50B C52B 114.01(13)
C45B C50B C51B 109.92(13)
C52B C50B C51B 108.74(12)
C45B C50B H50B 108.0
C52B C50B H50B 108.0
C51B C50B H50B 108.0
C50B C51B H51D 109.5
C50B C51B H51E 109.5
H51D C51B H51E 109.5
C50B C51B H51F 109.5
H51D C51B H51F 109.5
H51E C51B H51F 109.5
C50B C52B H52D 109.5
C50B C52B H52E 109.5
H52D C52B H52E 109.5
C50B C52B H52F 109.5
H52D C52B H52F 109.5
H52E C52B H52F 109.5
C49B C53B C54B 112.47(12)
C49B C53B C55B 108.79(12)
C54B C53B C55B 110.36(12)
C49B C53B H53B 108.4
C54B C53B H53B 108.4
C55B C53B H53B 108.4
C53B C54B H54D 109.5
C53B C54B H54E 109.5
H54D C54B H54E 109.5
C53B C54B H54F 109.5
H54D C54B H54F 109.5
H54E C54B H54F 109.5
C53B C55B H55D 109.5
C53B C55B H55E 109.5
H55D C55B H55E 109.5
C53B C55B H55F 109.5
H55D C55B H55F 109.5
H55E C55B H55F 109.5
C57B C56B C61B 123.64(12)
C57B C56B N4B 119.47(12)
C61B C56B N4B 116.53(12)
C56B C57B C58B 116.63(13)
C56B C57B C62B 122.07(12)
C58B C57B C62B 121.20(13)
C59B C58B C57B 121.58(14)
C59B C58B H58B 119.2
C57B C58B H58B 119.2
C58B C59B C60B 120.06(13)
C58B C59B H59B 120.0
C60B C59B H59B 120.0
C59B C60B C61B 120.83(13)
C59B C60B H60B 119.6
C61B C60B H60B 119.6
C60B C61B C56B 117.11(13)
C60B C61B C65B 120.49(13)
C56B C61B C65B 122.39(12)
C57B C62B C63B 111.97(13)
C57B C62B C64B 109.78(12)
C63B C62B C64B 111.26(14)
C57B C62B H62B 107.9
C63B C62B H62B 107.9
C64B C62B H62B 107.9
C62B C63B H63D 109.5
C62B C63B H63E 109.5
H63D C63B H63E 109.5
C62B C63B H63F 109.5
H63D C63B H63F 109.5
H63E C63B H63F 109.5
C62B C64B H64D 109.5
C62B C64B H64E 109.5
H64D C64B H64E 109.5
C62B C64B H64F 109.5
H64D C64B H64F 109.5
H64E C64B H64F 109.5
C61B C65B C66B 112.32(12)
C61B C65B C67B 110.82(12)
C66B C65B C67B 110.54(12)
C61B C65B H65B 107.6
C66B C65B H65B 107.6
C67B C65B H65B 107.6
C65B C66B H66D 109.5
C65B C66B H66E 109.5
H66D C66B H66E 109.5
C65B C66B H66F 109.5
H66D C66B H66F 109.5
H66E C66B H66F 109.5
C65B C67B H67D 109.5
C65B C67B H67E 109.5
H67D C67B H67E 109.5
C65B C67B H67F 109.5
H67D C67B H67F 109.5
H67E C67B H67F 109.5
C4T O1T C1T 109.6(2)
O1T C1T C2T 105.7(3)
O1T C1T H1A 110.6
C2T C1T H1A 110.6
O1T C1T H1B 110.6
C2T C1T H1B 110.6
H1A C1T H1B 108.7
C1T C2T C3T 102.4(3)
C1T C2T H2C 111.3
C3T C2T H2C 111.3
C1T C2T H2D 111.3
C3T C2T H2D 111.3
H2C C2T H2D 109.2
C4T C3T C2T 103.2(3)
C4T C3T H3C 111.1
C2T C3T H3C 111.1
C4T C3T H3D 111.1
C2T C3T H3D 111.1
H3C C3T H3D 109.1
O1T C4T C3T 104.4(2)
O1T C4T H4C 110.9
C3T C4T H4C 110.9
O1T C4T H4D 110.9
C3T C4T H4D 110.9
H4C C4T H4D 108.9
C2P C1P H1C 109.5
C2P C1P H1D 109.5
H1C C1P H1D 109.5
C2P C1P H1E 109.5
H1C C1P H1E 109.5
H1D C1P H1E 109.5
C1P C2P C3P 120.7(8)
C1P C2P H2E 107.1
C3P C2P H2E 107.1
C1P C2P H2F 107.1
C3P C2P H2F 107.1
H2E C2P H2F 106.8
C4P C3P C2P 124.6(8)
C4P C3P H3E 106.2
C2P C3P H3E 106.2
C4P C3P H3F 106.2
C2P C3P H3F 106.2
H3E C3P H3F 106.4
C5P C4P C3P 128.0(10)
C5P C4P H4E 105.3
C3P C4P H4E 105.3
C5P C4P H4F 105.3
C3P C4P H4F 105.3
H4E C4P H4F 106.0
C4P C5P H5C 109.5
C4P C5P H5D 109.5
H5C C5P H5D 109.5
C4P C5P H5E 109.5
H5C C5P H5E 109.5
H5D C5P H5E 109.5

loop_
_geom_bond_atom_site_label_1
_geom_bond_atom_site_label_2
_geom_bond_distance
B1A O1A 1.5105(18)
B1A C1A 1.635(2)
B1A C12A 1.635(2)
B1A C14A 1.654(2)
C1A C2A 1.396(2)
C1A C6A 1.424(2)
C2A C3A 1.395(2)
C2A H2A 0.9500
C3A C4A 1.382(3)
C3A H3A 0.9500
C4A C5A 1.388(2)
C4A H4A 0.9500
C5A C6A 1.392(2)
C5A H5A 0.9500
C6A B2A 1.623(2)
B2A C7A 1.641(2)
B2A C13A 1.642(2)
B2A C41A 1.664(2)
C7A C8A 1.391(2)
C7A C12A 1.4305(19)
C8A C9A 1.398(2)
C8A H8A 0.9500
C9A C10A 1.381(2)
C9A H9A 0.9500
C10A C11A 1.395(2)
C10A H10A 0.9500
C11A C12A 1.394(2)
C11A H11A 0.9500
C13A O2A 1.2348(17)
C13A O1A 1.3412(17)
N1A C14A 1.3656(17)
N1A C15A 1.3886(18)
N1A C17A 1.4542(18)
C14A N2A 1.3675(17)
N2A C16A 1.3857(18)
N2A C29A 1.4577(17)
C15A C16A 1.335(2)
C15A H15A 0.9500
C16A H16A 0.9500
C17A C22A 1.397(2)
C17A C18A 1.400(2)
C18A C19A 1.398(2)
C18A C23A 1.520(2)
C19A C20A 1.380(3)
C19A H19A 0.9500
C20A C21A 1.380(3)
C20A H20A 0.9500
C21A C22A 1.399(2)
C21A H21A 0.9500
C22A C26A 1.521(3)
C23A C25A 1.531(2)
C23A C24A 1.531(2)
C23A H23A 1.0000
C24A H24A 0.9800
C24A H24B 0.9800
C24A H24C 0.9800
C25A H25A 0.9800
C25A H25B 0.9800
C25A H25C 0.9800
C26A C28A 1.531(3)
C26A C27A 1.537(3)
C26A H26A 1.0000
C27A H27A 0.9800
C27A H27B 0.9800
C27A H27C 0.9800
C28A H28A 0.9800
C28A H28B 0.9800
C28A H28C 0.9800
C29A C30A 1.400(2)
C29A C34A 1.401(2)
C30A C31A 1.398(2)
C30A C35A 1.519(2)
C31A C32A 1.375(2)
C31A H31A 0.9500
C32A C33A 1.379(2)
C32A H32A 0.9500
C33A C34A 1.390(2)
C33A H33A 0.9500
C34A C38A 1.518(2)
C35A C36A 1.530(2)
C35A C37A 1.536(2)
C35A H35A 1.0000
C36A H36A 0.9800
C36A H36B 0.9800
C36A H36C 0.9800
C37A H37A 0.9800
C37A H37B 0.9800
C37A H37C 0.9800
C38A C40A 1.530(2)
C38A C39A 1.534(3)
C38A H38A 1.0000
C39A H39A 0.9800
C39A H39B 0.9800
C39A H39C 0.9800
C40A H40A 0.9800
C40A H40B 0.9800
C40A H40C 0.9800
N3A C41A 1.3656(18)
N3A C42A 1.3849(19)
N3A C44A 1.4556(19)
C41A N4A 1.3823(18)
N4A C43A 1.3859(19)
N4A C56A 1.4655(19)
C42A C43A 1.339(2)
C42A H42A 0.9500
C43A H43A 0.9500
C44A C49A 1.398(2)
C44A C45A 1.409(2)
C45A C46A 1.394(2)
C45A C50A 1.520(2)
C46A C47A 1.384(2)
C46A H46A 0.9500
C47A C48A 1.378(3)
C47A H47A 0.9500
C48A C49A 1.399(2)
C48A H48A 0.9500
C49A C53A 1.509(2)
C50A C51A 1.524(3)
C50A C52A 1.527(3)
C50A H50A 1.0000
C51A H51A 0.9800
C51A H51B 0.9800
C51A H51C 0.9800
C52A H52A 0.9800
C52A H52B 0.9800
C52A H52C 0.9800
C53A C54A 1.531(2)
C53A C55A 1.539(2)
C53A H53A 1.0000
C54A H54A 0.9800
C54A H54B 0.9800
C54A H54C 0.9800
C55A H55A 0.9800
C55A H55B 0.9800
C55A H55C 0.9800
C56A C57A 1.393(2)
C56A C61A 1.408(2)
C57A C58A 1.396(2)
C57A C62A 1.511(2)
C58A C59A 1.379(3)
C58A H58A 0.9500
C59A C60A 1.380(3)
C59A H59A 0.9500
C60A C61A 1.396(2)
C60A H60A 0.9500
C61A C65A 1.518(2)
C62A C63A 1.522(2)
C62A C64A 1.529(3)
C62A H62A 1.0000
C63A H63A 0.9800
C63A H63B 0.9800
C63A H63C 0.9800
C64A H64A 0.9800
C64A H64B 0.9800
C64A H64C 0.9800
C65A C66A 1.524(3)
C65A C67A 1.536(3)
C65A H65A 1.0000
C66A H66A 0.9800
C66A H66B 0.9800
C66A H66C 0.9800
C67A H67A 0.9800
C67A H67B 0.9800
C67A H67C 0.9800
B1B O1B 1.5071(18)
B1B C12B 1.629(2)
B1B C1B 1.638(2)
B1B C14B 1.6639(19)
C1B C2B 1.3957(19)
C1B C6B 1.4344(18)
C2B C3B 1.395(2)
C2B H2B 0.9500
C3B C4B 1.379(2)
C3B H3B 0.9500
C4B C5B 1.393(2)
C4B H4B 0.9500
C5B C6B 1.3922(19)
C5B H5B 0.9500
C6B B2B 1.6431(19)
B2B C13B 1.631(2)
B2B C7B 1.6312(19)
B2B C41B 1.6701(19)
C7B C8B 1.3888(19)
C7B C12B 1.4243(18)
C8B C9B 1.3965(19)
C8B H8B 0.9500
C9B C10B 1.384(2)
C9B H9B 0.9500
C10B C11B 1.392(2)
C10B H10B 0.9500
C11B C12B 1.3952(19)
C11B H11B 0.9500
C13B O2B 1.2231(16)
C13B O1B 1.3433(16)
N1B C14B 1.3657(17)
N1B C15B 1.3841(18)
N1B C17B 1.4538(17)
C14B N2B 1.3717(17)
N2B C16B 1.3889(17)
N2B C29B 1.4626(17)
C15B C16B 1.333(2)
C15B H15B 0.9500
C16B H16B 0.9500
C17B C22B 1.398(2)
C17B C18B 1.403(2)
C18B C19B 1.401(2)
C18B C23B 1.513(2)
C19B C20B 1.384(2)
C19B H19B 0.9500
C20B C21B 1.385(2)
C20B H20B 0.9500
C21B C22B 1.396(2)
C21B H21B 0.9500
C22B C26B 1.524(2)
C23B C24B 1.531(2)
C23B C25B 1.531(2)
C23B H23B 1.0000
C24B H24D 0.9800
C24B H24E 0.9800
C24B H24F 0.9800
C25B H25D 0.9800
C25B H25E 0.9800
C25B H25F 0.9800
C26B C27B 1.512(3)
C26B C28B 1.534(3)
C26B H26B 1.0000
C27B H27D 0.9800
C27B H27E 0.9800
C27B H27F 0.9800
C28B H28D 0.9800
C28B H28E 0.9800
C28B H28F 0.9800
C29B C30B 1.3964(19)
C29B C34B 1.4003(19)
C30B C31B 1.3982(19)
C30B C35B 1.515(2)
C31B C32B 1.384(2)
C31B H31B 0.9500
C32B C33B 1.387(2)
C32B H32B 0.9500
C33B C34B 1.394(2)
C33B H33B 0.9500
C34B C38B 1.5198(19)
C35B C36B 1.531(2)
C35B C37B 1.533(2)
C35B H35B 1.0000
C36B H36D 0.9800
C36B H36E 0.9800
C36B H36F 0.9800
C37B H37D 0.9800
C37B H37E 0.9800
C37B H37F 0.9800
C38B C39B 1.528(2)
C38B C40B 1.533(2)
C38B H38B 1.0000
C39B H39D 0.9800
C39B H39E 0.9800
C39B H39F 0.9800
C40B H40D 0.9800
C40B H40E 0.9800
C40B H40F 0.9800
N3B C41B 1.3739(16)
N3B C42B 1.3826(17)
N3B C44B 1.4548(16)
C41B N4B 1.3694(16)
N4B C43B 1.3829(17)
N4B C56B 1.4502(17)
C42B C43B 1.337(2)
C42B H42B 0.9500
C43B H43B 0.9500
C44B C49B 1.3958(19)
C44B C45B 1.4062(19)
C45B C46B 1.391(2)
C45B C50B 1.524(2)
C46B C47B 1.386(2)
C46B H46B 0.9500
C47B C48B 1.379(2)
C47B H47B 0.9500
C48B C49B 1.396(2)
C48B H48B 0.9500
C49B C53B 1.5163(19)
C50B C52B 1.528(2)
C50B C51B 1.538(2)
C50B H50B 1.0000
C51B H51D 0.9800
C51B H51E 0.9800
C51B H51F 0.9800
C52B H52D 0.9800
C52B H52E 0.9800
C52B H52F 0.9800
C53B C54B 1.522(2)
C53B C55B 1.539(2)
C53B H53B 1.0000
C54B H54D 0.9800
C54B H54E 0.9800
C54B H54F 0.9800
C55B H55D 0.9800
C55B H55E 0.9800
C55B H55F 0.9800
C56B C57B 1.3940(19)
C56B C61B 1.4046(19)
C57B C58B 1.3967(19)
C57B C62B 1.5169(19)
C58B C59B 1.385(2)
C58B H58B 0.9500
C59B C60B 1.392(2)
C59B H59B 0.9500
C60B C61B 1.394(2)
C60B H60B 0.9500
C61B C65B 1.524(2)
C62B C63B 1.525(2)
C62B C64B 1.536(2)
C62B H62B 1.0000
C63B H63D 0.9800
C63B H63E 0.9800
C63B H63F 0.9800
C64B H64D 0.9800
C64B H64E 0.9800
C64B H64F 0.9800
C65B C66B 1.533(2)
C65B C67B 1.533(2)
C65B H65B 1.0000
C66B H66D 0.9800
C66B H66E 0.9800
C66B H66F 0.9800
C67B H67D 0.9800
C67B H67E 0.9800
C67B H67F 0.9800
O1T C4T 1.438(3)
O1T C1T 1.447(4)
C1T C2T 1.488(4)
C1T H1A 0.9900
C1T H1B 0.9900
C2T C3T 1.507(4)
C2T H2C 0.9900
C2T H2D 0.9900
C3T C4T 1.476(4)
C3T H3C 0.9900
C3T H3D 0.9900
C4T H4C 0.9900
C4T H4D 0.9900
C1P C2P 1.450(10)
C1P H1C 0.9800
C1P H1D 0.9800
C1P H1E 0.9800
C2P C3P 1.453(10)
C2P H2E 0.9900
C2P H2F 0.9900
C3P C4P 1.423(11)
C3P H3E 0.9900
C3P H3F 0.9900
C4P C5P 1.420(11)
C4P H4E 0.9900
C4P H4F 0.9900
C5P H5C 0.9800
C5P H5D 0.9800
C5P H5E 0.9800

loop_
_geom_torsion_atom_site_label_1
_geom_torsion_atom_site_label_2
_geom_torsion_atom_site_label_3
_geom_torsion_atom_site_label_4
_geom_torsion
O1A B1A C1A C2A 126.87(19)
C12A B1A C1A C2A -119.3(2)
C14A B1A C1A C2A 4.9(3)
O1A B1A C1A C6A -59.93(16)
C12A B1A C1A C6A 53.90(15)
C14A B1A C1A C6A 178.14(14)
C6A C1A C2A C3A -4.9(3)
B1A C1A C2A C3A 167.8(2)
C1A C2A C3A C4A -1.8(4)
C2A C3A C4A C5A 4.4(4)
C3A C4A C5A C6A -0.1(3)
C4A C5A C6A C1A -6.7(3)
C4A C5A C6A B2A -178.79(18)
C2A C1A C6A C5A 9.0(2)
B1A C1A C6A C5A -165.40(15)
C2A C1A C6A B2A -178.24(15)
B1A C1A C6A B2A 7.39(19)
C5A C6A B2A C7A 107.76(17)
C1A C6A B2A C7A -64.59(16)
C5A C6A B2A C13A -144.00(15)
C1A C6A B2A C13A 43.65(17)
C5A C6A B2A C41A -31.6(2)
C1A C6A B2A C41A 156.01(14)
C6A B2A C7A C8A -117.20(17)
C13A B2A C7A C8A 132.04(16)
C41A B2A C7A C8A 16.6(2)
C6A B2A C7A C12A 56.12(14)
C13A B2A C7A C12A -54.64(14)
C41A B2A C7A C12A -170.09(13)
C12A C7A C8A C9A -0.5(2)
B2A C7A C8A C9A 172.49(15)
C7A C8A C9A C10A -1.2(3)
C8A C9A C10A C11A 1.6(3)
C9A C10A C11A C12A -0.4(2)
C10A C11A C12A C7A -1.3(2)
C10A C11A C12A B1A -176.56(14)
C8A C7A C12A C11A 1.7(2)
B2A C7A C12A C11A -172.65(12)
C8A C7A C12A B1A 177.54(13)
B2A C7A C12A B1A 3.24(16)
O1A B1A C12A C11A -132.02(14)
C1A B1A C12A C11A 113.97(15)
C14A B1A C12A C11A -20.84(19)
O1A B1A C12A C7A 52.49(15)
C1A B1A C12A C7A -61.53(14)
C14A B1A C12A C7A 163.66(11)
C6A B2A C13A O2A 131.33(15)
C7A B2A C13A O2A -122.51(15)
C41A B2A C13A O2A 9.26(19)
C6A B2A C13A O1A -48.60(15)
C7A B2A C13A O1A 57.57(15)
C41A B2A C13A O1A -170.66(11)
O2A C13A O1A B1A 177.71(12)
B2A C13A O1A B1A -2.36(16)
C1A B1A O1A C13A 58.10(15)
C12A B1A O1A C13A -52.95(15)
C14A B1A O1A C13A -167.27(11)
C15A N1A C14A N2A 0.19(15)
C17A N1A C14A N2A -161.18(13)
C15A N1A C14A B1A -167.98(14)
C17A N1A C14A B1A 30.6(2)
O1A B1A C14A N1A -152.47(14)
C1A B1A C14A N1A -28.6(2)
C12A B1A C14A N1A 93.59(17)
O1A B1A C14A N2A 41.27(17)
C1A B1A C14A N2A 165.12(14)
C12A B1A C14A N2A -72.66(16)
N1A C14A N2A C16A -0.29(15)
B1A C14A N2A C16A 169.26(13)
N1A C14A N2A C29A 174.03(13)
B1A C14A N2A C29A -16.4(2)
C14A N1A C15A C16A -0.03(17)
C17A N1A C15A C16A 163.99(13)
N1A C15A C16A N2A -0.15(16)
C14A N2A C16A C15A 0.28(17)
C29A N2A C16A C15A -174.99(12)
C14A N1A C17A C22A -105.84(18)
C15A N1A C17A C22A 93.63(17)
C14A N1A C17A C18A 80.50(18)
C15A N1A C17A C18A -80.03(16)
C22A C17A C18A C19A 1.8(2)
N1A C17A C18A C19A 175.22(13)
C22A C17A C18A C23A -178.18(14)
N1A C17A C18A C23A -4.8(2)
C17A C18A C19A C20A -0.7(2)
C23A C18A C19A C20A 179.32(15)
C18A C19A C20A C21A 0.1(3)
C19A C20A C21A C22A -0.6(3)
C18A C17A C22A C21A -2.3(2)
N1A C17A C22A C21A -175.43(14)
C18A C17A C22A C26A 178.62(15)
N1A C17A C22A C26A 5.4(2)
C20A C21A C22A C17A 1.6(3)
C20A C21A C22A C26A -179.23(18)
C19A C18A C23A C25A 54.13(19)
C17A C18A C23A C25A -125.88(16)
C19A C18A C23A C24A -70.88(18)
C17A C18A C23A C24A 109.11(16)
C17A C22A C26A C28A 108.26(19)
C21A C22A C26A C28A -70.8(2)
C17A C22A C26A C27A -127.62(18)
C21A C22A C26A C27A 53.3(2)
C14A N2A C29A C30A 115.42(16)
C16A N2A C29A C30A -70.53(17)
C14A N2A C29A C34A -75.98(19)
C16A N2A C29A C34A 98.07(15)
C34A C29A C30A C31A 1.1(2)
N2A C29A C30A C31A 169.13(12)
C34A C29A C30A C35A -176.80(14)
N2A C29A C30A C35A -8.8(2)
C29A C30A C31A C32A 0.5(2)
C35A C30A C31A C32A 178.47(14)
C30A C31A C32A C33A -0.4(2)
C31A C32A C33A C34A -1.3(3)
C32A C33A C34A C29A 2.7(2)
C32A C33A C34A C38A -172.94(15)
C30A C29A C34A C33A -2.6(2)
N2A C29A C34A C33A -170.64(13)
C30A C29A C34A C38A 172.85(14)
N2A C29A C34A C38A 4.8(2)
C31A C30A C35A C36A 59.01(18)
C29A C30A C35A C36A -123.13(16)
C31A C30A C35A C37A -64.01(18)
C29A C30A C35A C37A 113.85(16)
C33A C34A C38A C40A -37.1(2)
C29A C34A C38A C40A 147.55(15)
C33A C34A C38A C39A 86.25(18)
C29A C34A C38A C39A -89.07(18)
C42A N3A C41A N4A -2.62(16)
C44A N3A C41A N4A 168.13(14)
C42A N3A C41A B2A 156.66(14)
C44A N3A C41A B2A -32.6(2)
C6A B2A C41A N3A 162.69(14)
C7A B2A C41A N3A 34.8(2)
C13A B2A C41A N3A -81.74(17)
C6A B2A C41A N4A -42.2(2)
C7A B2A C41A N4A -170.12(13)
C13A B2A C41A N4A 73.32(16)
N3A C41A N4A C43A 2.84(16)
B2A C41A N4A C43A -157.05(13)
N3A C41A N4A C56A -161.34(14)
B2A C41A N4A C56A 38.8(2)
C41A N3A C42A C43A 1.46(18)
C44A N3A C42A C43A -170.31(14)
N3A C42A C43A N4A 0.39(18)
C41A N4A C43A C42A -2.08(18)
C56A N4A C43A C42A 164.26(14)
C41A N3A C44A C49A 100.03(18)
C42A N3A C44A C49A -89.82(17)
C41A N3A C44A C45A -84.09(18)
C42A N3A C44A C45A 86.06(17)
C49A C44A C45A C46A -2.4(2)
N3A C44A C45A C46A -178.17(13)
C49A C44A C45A C50A 178.46(14)
N3A C44A C45A C50A 2.7(2)
C44A C45A C46A C47A -0.4(2)
C50A C45A C46A C47A 178.76(15)
C45A C46A C47A C48A 2.0(3)
C46A C47A C48A C49A -0.9(3)
C45A C44A C49A C48A 3.5(2)
N3A C44A C49A C48A 179.13(13)
C45A C44A C49A C53A -177.07(14)
N3A C44A C49A C53A -1.4(2)
C47A C48A C49A C44A -1.7(2)
C47A C48A C49A C53A 178.76(15)
C46A C45A C50A C51A 86.1(2)
C44A C45A C50A C51A -94.81(19)
C46A C45A C50A C52A -37.7(2)
C44A C45A C50A C52A 141.36(16)
C44A C49A C53A C54A -116.63(16)
C48A C49A C53A C54A 62.82(19)
C44A C49A C53A C55A 120.50(17)
C48A C49A C53A C55A -60.04(19)
C41A N4A C56A C57A -93.1(2)
C43A N4A C56A C57A 103.69(17)
C41A N4A C56A C61A 91.71(19)
C43A N4A C56A C61A -71.51(19)
C61A C56A C57A C58A -5.6(2)
N4A C56A C57A C58A 179.44(14)
C61A C56A C57A C62A 171.74(15)
N4A C56A C57A C62A -3.2(2)
C56A C57A C58A C59A 0.7(3)
C62A C57A C58A C59A -176.77(16)
C57A C58A C59A C60A 3.2(3)
C58A C59A C60A C61A -2.3(3)
C59A C60A C61A C56A -2.4(3)
C59A C60A C61A C65A 176.04(17)
C57A C56A C61A C60A 6.5(2)
N4A C56A C61A C60A -178.42(14)
C57A C56A C61A C65A -171.85(16)
N4A C56A C61A C65A 3.3(2)
C56A C57A C62A C63A 136.53(17)
C58A C57A C62A C63A -46.2(2)
C56A C57A C62A C64A -99.25(19)
C58A C57A C62A C64A 78.1(2)
C60A C61A C65A C66A 59.9(2)
C56A C61A C65A C66A -121.78(18)
C60A C61A C65A C67A -63.5(2)
C56A C61A C65A C67A 114.75(18)
O1B B1B C1B C2B 133.04(15)
C12B B1B C1B C2B -112.46(16)
C14B B1B C1B C2B 13.1(2)
O1B B1B C1B C6B -55.37(14)
C12B B1B C1B C6B 59.14(14)
C14B B1B C1B C6B -175.27(12)
C6B C1B C2B C3B -1.3(2)
B1B C1B C2B C3B 169.84(15)
C1B C2B C3B C4B -0.5(3)
C2B C3B C4B C5B 0.9(3)
C3B C4B C5B C6B 0.5(2)
C4B C5B C6B C1B -2.3(2)
C4B C5B C6B B2B -172.09(14)
C2B C1B C6B C5B 2.6(2)
B1B C1B C6B C5B -170.18(12)
C2B C1B C6B B2B 173.68(13)
B1B C1B C6B B2B 0.93(16)
C5B C6B B2B C13B -139.41(14)
C1B C6B B2B C13B 50.41(14)
C5B C6B B2B C7B 109.95(15)
C1B C6B B2B C7B -60.23(13)
C5B C6B B2B C41B -26.5(2)
C1B C6B B2B C41B 163.35(12)
C13B B2B C7B C8B 144.36(13)
C6B B2B C7B C8B -107.32(14)
C41B B2B C7B C8B 29.92(19)
C13B B2B C7B C12B -47.91(14)
C6B B2B C7B C12B 60.41(13)
C41B B2B C7B C12B -162.35(11)
C12B C7B C8B C9B 2.6(2)
B2B C7B C8B C9B 169.82(13)
C7B C8B C9B C10B -0.4(2)
C8B C9B C10B C11B -1.5(2)
C9B C10B C11B C12B 1.0(2)
C10B C11B C12B C7B 1.3(2)
C10B C11B C12B B1B -167.40(13)
C8B C7B C12B C11B -3.06(19)
B2B C7B C12B C11B -172.00(12)
C8B C7B C12B B1B 167.31(12)
B2B C7B C12B B1B -1.63(15)
O1B B1B C12B C11B -136.70(13)
C1B B1B C12B C11B 109.88(14)
C14B B1B C12B C11B -25.90(18)
O1B B1B C12B C7B 53.98(14)
C1B B1B C12B C7B -59.43(13)
C14B B1B C12B C7B 164.78(11)
C7B B2B C13B O2B -131.28(14)
C6B B2B C13B O2B 123.99(14)
C41B B2B C13B O2B -3.78(17)
C7B B2B C13B O1B 50.92(14)
C6B B2B C13B O1B -53.81(13)
C41B B2B C13B O1B 178.42(10)
O2B C13B O1B B1B -177.32(11)
B2B C13B O1B B1B 0.70(15)
C12B B1B O1B C13B -53.87(14)
C1B B1B O1B C13B 55.49(14)
C14B B1B O1B C13B -170.05(10)
C15B N1B C14B N2B 1.11(15)
C17B N1B C14B N2B -165.76(13)
C15B N1B C14B B1B -168.80(14)
C17B N1B C14B B1B 24.3(2)
O1B B1B C14B N1B -149.28(14)
C12B B1B C14B N1B 95.19(17)
C1B B1B C14B N1B -26.8(2)
O1B B1B C14B N2B 42.25(15)
C12B B1B C14B N2B -73.28(15)
C1B B1B C14B N2B 164.69(13)
N1B C14B N2B C16B -1.21(15)
B1B C14B N2B C16B 170.26(12)
N1B C14B N2B C29B 168.23(13)
B1B C14B N2B C29B -20.3(2)
C14B N1B C15B C16B -0.61(16)
C17B N1B C15B C16B 168.04(12)
N1B C15B C16B N2B -0.17(16)
C14B N2B C16B C15B 0.89(16)
C29B N2B C16B C15B -170.41(12)
C14B N1B C17B C22B -103.97(17)
C15B N1B C17B C22B 89.89(16)
C14B N1B C17B C18B 81.98(18)
C15B N1B C17B C18B -84.16(16)
C22B C17B C18B C19B 4.7(2)
N1B C17B C18B C19B 178.49(12)
C22B C17B C18B C23B -176.50(14)
N1B C17B C18B C23B -2.7(2)
C17B C18B C19B C20B -1.2(2)
C23B C18B C19B C20B 179.99(15)
C18B C19B C20B C21B -2.0(2)
C19B C20B C21B C22B 2.0(2)
C20B C21B C22B C17B 1.3(2)
C20B C21B C22B C26B -176.91(16)
C18B C17B C22B C21B -4.8(2)
N1B C17B C22B C21B -178.41(13)
C18B C17B C22B C26B 173.40(15)
N1B C17B C22B C26B -0.2(2)
C19B C18B C23B C24B -54.1(2)
C17B C18B C23B C24B 127.15(17)
C19B C18B C23B C25B 70.97(19)
C17B C18B C23B C25B -107.78(17)
C21B C22B C26B C27B -58.6(2)
C17B C22B C26B C27B 123.34(17)
C21B C22B C26B C28B 67.5(2)
C17B C22B C26B C28B -110.63(17)
C14B N2B C29B C30B 112.74(16)
C16B N2B C29B C30B -78.28(16)
C14B N2B C29B C34B -77.92(18)
C16B N2B C29B C34B 91.06(15)
C34B C29B C30B C31B -3.3(2)
N2B C29B C30B C31B 165.42(12)
C34B C29B C30B C35B 176.46(13)
N2B C29B C30B C35B -14.85(19)
C29B C30B C31B C32B 1.4(2)
C35B C30B C31B C32B -178.31(13)
C30B C31B C32B C33B 1.9(2)
C31B C32B C33B C34B -3.7(2)
C32B C33B C34B C29B 1.9(2)
C32B C33B C34B C38B -176.86(13)
C30B C29B C34B C33B 1.64(19)
N2B C29B C34B C33B -167.18(11)
C30B C29B C34B C38B -179.62(12)
N2B C29B C34B C38B 11.56(18)
C29B C30B C35B C36B -120.13(14)
C31B C30B C35B C36B 59.60(17)
C29B C30B C35B C37B 115.64(15)
C31B C30B C35B C37B -64.63(17)
C33B C34B C38B C39B -44.11(17)
C29B C34B C38B C39B 137.20(14)
C33B C34B C38B C40B 80.45(16)
C29B C34B C38B C40B -98.24(15)
C42B N3B C41B N4B -2.38(14)
C44B N3B C41B N4B 176.21(12)
C42B N3B C41B B2B 157.37(12)
C44B N3B C41B B2B -24.0(2)
C13B B2B C41B N4B 80.49(14)
C7B B2B C41B N4B -161.71(12)
C6B B2B C41B N4B -34.30(19)
C13B B2B C41B N3B -74.64(15)
C7B B2B C41B N3B 43.17(18)
C6B B2B C41B N3B 170.57(12)
N3B C41B N4B C43B 2.33(14)
B2B C41B N4B C43B -157.42(12)
N3B C41B N4B C56B -163.30(12)
B2B C41B N4B C56B 36.9(2)
C41B N3B C42B C43B 1.61(15)
C44B N3B C42B C43B -177.16(12)
N3B C42B C43B N4B -0.09(15)
C41B N4B C43B C42B -1.46(15)
C56B N4B C43B C42B 166.24(12)
C41B N3B C44B C49B 103.31(16)
C42B N3B C44B C49B -78.18(16)
C41B N3B C44B C45B -84.99(17)
C42B N3B C44B C45B 93.52(15)
C49B C44B C45B C46B -9.5(2)
N3B C44B C45B C46B 179.16(12)
C49B C44B C45B C50B 166.53(13)
N3B C44B C45B C50B -4.77(19)
C44B C45B C46B C47B 2.6(2)
C50B C45B C46B C47B -173.53(14)
C45B C46B C47B C48B 3.7(2)
C46B C47B C48B C49B -3.5(2)
C45B C44B C49B C48B 9.7(2)
N3B C44B C49B C48B -178.98(12)
C45B C44B C49B C53B -163.81(13)
N3B C44B C49B C53B 7.48(19)
C47B C48B C49B C44B -3.0(2)
C47B C48B C49B C53B 170.82(14)
C46B C45B C50B C52B -31.06(19)
C44B C45B C50B C52B 153.03(13)
C46B C45B C50B C51B 91.32(16)
C44B C45B C50B C51B -84.59(16)
C44B C49B C53B C54B -132.88(14)
C48B C49B C53B C54B 53.73(18)
C44B C49B C53B C55B 104.54(15)
C48B C49B C53B C55B -68.86(17)
C41B N4B C56B C57B -100.18(16)
C43B N4B C56B C57B 94.82(15)
C41B N4B C56B C61B 86.43(17)
C43B N4B C56B C61B -78.57(15)
C61B C56B C57B C58B -4.7(2)
N4B C56B C57B C58B -177.56(12)
C61B C56B C57B C62B 171.76(13)
N4B C56B C57B C62B -1.13(19)
C56B C57B C58B C59B 2.8(2)
C62B C57B C58B C59B -173.67(13)
C57B C58B C59B C60B 0.4(2)
C58B C59B C60B C61B -2.0(2)
C59B C60B C61B C56B 0.3(2)
C59B C60B C61B C65B 179.20(13)
C57B C56B C61B C60B 3.2(2)
N4B C56B C61B C60B 176.26(12)
C57B C56B C61B C65B -175.71(13)
N4B C56B C61B C65B -2.63(19)
C56B C57B C62B C63B 124.72(15)
C58B C57B C62B C63B -59.02(18)
C56B C57B C62B C64B -111.18(15)
C58B C57B C62B C64B 65.08(18)
C60B C61B C65B C66B 60.08(17)
C56B C61B C65B C66B -121.06(15)
C60B C61B C65B C67B -64.11(17)
C56B C61B C65B C67B 114.75(14)
C4T O1T C1T C2T -5.5(4)
O1T C1T C2T C3T 26.7(4)
C1T C2T C3T C4T -37.9(4)
C1T O1T C4T C3T -18.7(4)
C2T C3T C4T O1T 34.9(4)
C1P C2P C3P C4P -54(2)
C2P C3P C4P C5P -40(3)
